data_7111157
loop_
_publ_author_name
'Edelmann, Frank T.'
'Gie\&smann, Stephan'
'Fischer, Axel'

_publ_section_title
;
 A novel route to advanced model systems for silica-immobilized olefin
 polymerization catalysts
;
_journal_issue 21
_journal_name_full 'Chemical Communications'
_journal_page_first 2153
_journal_paper_doi 10.1039/b007854i
_journal_year 2000
_chemical_formula_sum 'C110 H202 O27 Si16 Ti3'
_chemical_formula_weight 2549.86
_chemical_name_systematic
;
 ?
;
_space_group_IT_number 33
_symmetry_cell_setting orthorhombic
_symmetry_space_group_name_Hall 'P 2c -2n'
_symmetry_space_group_name_H-M 'P n a 21'
_atom_sites_solution_hydrogens geom
_atom_sites_solution_primary direct
_atom_sites_solution_secondary difmap
_audit_creation_method SHELXL-97
_cell_angle_alpha 90.00
_cell_angle_beta 90.00
_cell_angle_gamma 90.00
_cell_formula_units_Z 4
_cell_length_a 61.6208(6)
_cell_length_b 15.6174(6)
_cell_length_c 15.3123(9)
_cell_measurement_reflns_used 8192
_cell_measurement_temperature 143(2)
_cell_measurement_theta_max 25.8
_cell_measurement_theta_min 0.7
_cell_volume 14735.9(10)
_computing_cell_refinement 'Bruker AXS SMART CCD System'
_computing_data_collection 'Bruker AXS SMART CCD System'
_computing_data_reduction 'Bruker AXS SMART CCD System'
_computing_molecular_graphics 'Siemens XP5'
_computing_publication_material 'SHELXL-97 (Sheldrick, 1997)'
_computing_structure_refinement 'SHELXL-97 (Sheldrick, 1997)'
_computing_structure_solution 'SHELXS-97 (Sheldrick, 1990)'
_diffrn_ambient_temperature 143(2)
_diffrn_detector_area_resol_mean 8.192
_diffrn_measured_fraction_theta_full 0.994
_diffrn_measured_fraction_theta_max 0.994
_diffrn_measurement_device_type 'Bruker AXS SMART CCD System'
_diffrn_measurement_method omega-scans
_diffrn_radiation_monochromator graphite
_diffrn_radiation_source 'fine-focus sealed tube'
_diffrn_radiation_type MoK\a
_diffrn_radiation_wavelength 0.71073
_diffrn_reflns_av_R_equivalents 0.1149
_diffrn_reflns_av_sigmaI/netI 0.1625
_diffrn_reflns_limit_h_max 75
_diffrn_reflns_limit_h_min -50
_diffrn_reflns_limit_k_max 19
_diffrn_reflns_limit_k_min -18
_diffrn_reflns_limit_l_max 18
_diffrn_reflns_limit_l_min -14
_diffrn_reflns_number 65890
_diffrn_reflns_theta_full 25.85
_diffrn_reflns_theta_max 25.85
_diffrn_reflns_theta_min 0.66
_exptl_absorpt_coefficient_mu 0.348
_exptl_absorpt_correction_T_max 1.00
_exptl_absorpt_correction_T_min 0.39
_exptl_absorpt_correction_type SADABS
_exptl_crystal_colour red
_exptl_crystal_density_diffrn 1.149
_exptl_crystal_density_method 'not measured'
_exptl_crystal_description plate
_exptl_crystal_F_000 5472
_exptl_crystal_size_max 0.42
_exptl_crystal_size_mid 0.42
_exptl_crystal_size_min 0.14
_refine_diff_density_max 1.050
_refine_diff_density_min -0.813
_refine_diff_density_rms 0.149
_refine_ls_abs_structure_details 'Flack H D (1983), Acta Cryst. A39, 876-881'
_refine_ls_abs_structure_Flack 0.10(5)
_refine_ls_extinction_method none
_refine_ls_goodness_of_fit_ref 1.061
_refine_ls_hydrogen_treatment mixed
_refine_ls_matrix_type full
_refine_ls_number_parameters 1311
_refine_ls_number_reflns 24158
_refine_ls_number_restraints 1
_refine_ls_restrained_S_all 1.061
_refine_ls_R_factor_all 0.1851
_refine_ls_R_factor_gt 0.1189
_refine_ls_shift/su_max 1.445
_refine_ls_shift/su_mean 0.013
_refine_ls_structure_factor_coef Fsqd
_refine_ls_weighting_details 'calc w=1/[\s^2^(Fo^2^)+(0.2000P)^2^+0.0000P] where P=(Fo^2^+2Fc^2^)/3'
_refine_ls_weighting_scheme calc
_refine_ls_wR_factor_gt 0.2995
_refine_ls_wR_factor_ref 0.3450
_reflns_number_gt 13789
_reflns_number_total 24158
_reflns_threshold_expression >2sigma(I)
_cod_data_source_file b007854isup1.cif
_cod_data_source_block cuti
_cod_original_sg_symbol_H-M Pna2(1)
_cod_database_code 7111157

loop_
_symmetry_equiv_pos_as_xyz
'x, y, z'
'-x, -y, z+1/2'
'x+1/2, -y+1/2, z'
'-x+1/2, y+1/2, z+1/2'

loop_
_atom_site_label
_atom_site_type_symbol
_atom_site_fract_x
_atom_site_fract_y
_atom_site_fract_z
_atom_site_U_iso_or_equiv
_atom_site_adp_type
_atom_site_occupancy
_atom_site_symmetry_multiplicity
_atom_site_calc_flag
_atom_site_refinement_flags
O2' O 0.18306(13) 1.0775(5) 0.1859(5) 0.040(2) Uani 1 1 d .
O2 O 0.03702(15) 0.6101(6) 0.6860(6) 0.053(2) Uani 1 1 d .
O3' O 0.15338(15) 0.9635(5) 0.1413(5) 0.046(2) Uani 1 1 d .
O3 O 0.04739(15) 0.6512(6) 0.5266(6) 0.052(2) Uani 1 1 d .
O4' O 0.14329(17) 1.0105(6) 0.3000(6) 0.055(2) Uani 1 1 d .
O4 O 0.08239(18) 0.7409(6) 0.5727(6) 0.056(3) Uani 1 1 d .
O5 O 0.06995(15) 0.5218(5) 0.7578(5) 0.046(2) Uani 1 1 d .
O5' O 0.21525(15) 1.0186(6) 0.2794(6) 0.048(2) Uani 1 1 d .
O6' O 0.19270(15) 0.9518(6) 0.0814(5) 0.047(2) Uani 1 1 d .
O6 O 0.03118(17) 0.5015(6) 0.5582(6) 0.059(3) Uani 1 1 d .
Ti1 Ti 0.12832(3) 0.56042(13) 0.20595(12) 0.0301(4) Uani 1 1 d .
Ti2 Ti 0.11012(3) 0.62716(13) 0.40903(12) 0.0300(5) Uani 1 1 d .
Ti3 Ti 0.14221(3) 0.75617(13) 0.29633(13) 0.0333(5) Uani 1 1 d .
Si1 Si 0.09292(7) 0.7193(2) 0.6673(2) 0.0447(9) Uani 1 1 d .
Si2 Si 0.05685(7) 0.6127(2) 0.7575(2) 0.0453(9) Uani 1 1 d .
Si3 Si 0.03059(6) 0.5997(2) 0.5849(2) 0.0445(9) Uani 1 1 d .
Si4 Si 0.06732(6) 0.7106(2) 0.49208(19) 0.0367(8) Uani 1 1 d .
Si5 Si 0.11737(6) 0.5565(2) 0.61202(19) 0.0409(8) Uani 1 1 d .
Si6 Si 0.08007(7) 0.4492(2) 0.6975(2) 0.0475(9) Uani 1 1 d .
Si7 Si 0.03751(8) 0.4046(3) 0.5923(3) 0.0596(11) Uani 1 1 d .
Si8 Si 0.04545(8) 0.3355(3) 0.4092(3) 0.0632(11) Uani 1 1 d .
Si1' Si 0.15931(7) 1.0178(2) 0.3847(2) 0.0480(9) Uani 1 1 d .
Si2' Si 0.19655(6) 1.0888(2) 0.2764(2) 0.0421(8) Uani 1 1 d .
Si3' Si 0.17427(6) 1.0167(2) 0.1081(2) 0.0380(8) Uani 1 1 d .
Si4' Si 0.13521(6) 0.9538(2) 0.2183(2) 0.0397(8) Uani 1 1 d .
Si5' Si 0.18239(6) 0.8417(2) 0.3995(2) 0.0415(8) Uani 1 1 d .
Si6' Si 0.22156(6) 0.9173(2) 0.2882(2) 0.0446(9) Uani 1 1 d .
Si7' Si 0.21614(6) 0.9039(2) 0.0926(2) 0.0444(9) Uani 1 1 d .
Si8' Si 0.20653(9) 0.7714(3) -0.0522(3) 0.0739(14) Uani 1 1 d .
O1 O 0.07374(16) 0.6883(6) 0.7331(5) 0.049(2) Uani 1 1 d .
O1' O 0.17950(15) 1.0735(5) 0.3572(5) 0.045(2) Uani 1 1 d .
O7 O 0.08179(14) 0.6573(5) 0.4238(5) 0.041(2) Uani 1 1 d .
O7' O 0.13289(16) 0.8538(6) 0.2441(6) 0.052(2) Uani 1 1 d .
O8' O 0.16733(15) 0.9228(6) 0.4148(5) 0.047(2) Uani 1 1 d .
O8 O 0.11083(14) 0.6469(5) 0.6588(5) 0.042(2) Uani 1 1 d .
O9' O 0.20436(14) 0.8721(6) 0.3512(6) 0.047(2) Uani 1 1 d .
O9 O 0.09862(15) 0.4898(6) 0.6336(5) 0.049(2) Uani 1 1 d .
O10' O 0.22022(18) 0.8744(6) 0.1927(6) 0.062(3) Uani 1 1 d .
O10 O 0.06168(17) 0.4081(6) 0.6389(7) 0.060(3) Uani 1 1 d .
C11' C 0.1437(3) 1.0701(9) 0.4707(10) 0.065(4) Uani 1 1 d .
H11' H 0.1525 1.0692 0.5254 0.077 Uiso 1 1 calc R
C11 C 0.1053(3) 0.8154(8) 0.7163(7) 0.055(4) Uani 1 1 d .
H11 H 0.1164 0.8379 0.6746 0.066 Uiso 1 1 calc R
O11 O 0.0374(2) 0.3438(7) 0.5094(7) 0.073(3) Uani 1 1 d .
O11' O 0.21581(19) 0.8187(6) 0.0334(7) 0.065(3) Uani 1 1 d .
O12 O 0.11889(15) 0.5701(6) 0.5067(5) 0.047(2) Uani 1 1 d .
O12' O 0.16986(13) 0.7740(5) 0.3368(5) 0.039(2) Uani 1 1 d .
C12 C 0.1166(3) 0.7962(9) 0.8025(8) 0.059(4) Uani 1 1 d .
H12A H 0.1065 0.7646 0.8410 0.071 Uiso 1 1 calc R
H12B H 0.1293 0.7587 0.7911 0.071 Uiso 1 1 calc R
C12' C 0.1233(3) 1.0178(12) 0.4865(11) 0.071(5) Uani 1 1 d .
H12C H 0.1275 0.9608 0.5091 0.085 Uiso 1 1 calc R
H12D H 0.1158 1.0090 0.4300 0.085 Uiso 1 1 calc R
O13 O 0.12522(12) 0.7239(5) 0.3893(4) 0.0298(17) Uani 1 1 d .
C13 C 0.1241(3) 0.8741(11) 0.8481(10) 0.066(4) Uani 1 1 d .
H13C H 0.1363 0.8989 0.8147 0.080 Uiso 1 1 calc R
H13D H 0.1298 0.8572 0.9061 0.080 Uiso 1 1 calc R
C13' C 0.1067(3) 1.0613(13) 0.5538(12) 0.083(6) Uani 1 1 d .
H13E H 0.0932 1.0272 0.5577 0.100 Uiso 1 1 calc R
H13F H 0.1133 1.0646 0.6126 0.100 Uiso 1 1 calc R
O14 O 0.11342(12) 0.5622(5) 0.3185(4) 0.0298(17) Uani 1 1 d .
C14' C 0.1018(4) 1.1500(18) 0.5201(14) 0.109(8) Uani 1 1 d .
H14C H 0.0945 1.1458 0.4626 0.130 Uiso 1 1 calc R
H14D H 0.0917 1.1793 0.5610 0.130 Uiso 1 1 calc R
C14 C 0.1071(3) 0.9427(11) 0.8610(11) 0.068(4) Uiso 1 1 d .
H14E H 0.0960 0.9221 0.9024 0.081 Uiso 1 1 calc R
H14F H 0.1140 0.9944 0.8863 0.081 Uiso 1 1 calc R
O15 O 0.14172(12) 0.6710(5) 0.2200(4) 0.0336(18) Uani 1 1 d .
C15' C 0.1221(3) 1.2010(11) 0.5112(10) 0.067(5) Uani 1 1 d .
H15C H 0.1184 1.2590 0.4896 0.081 Uiso 1 1 calc R
H15D H 0.1289 1.2074 0.5694 0.081 Uiso 1 1 calc R
C15 C 0.0966(4) 0.9650(10) 0.7755(13) 0.097(8) Uani 1 1 d .
H15E H 0.1074 0.9935 0.7375 0.117 Uiso 1 1 calc R
H15F H 0.0847 1.0060 0.7861 0.117 Uiso 1 1 calc R
C16' C 0.1376(3) 1.1617(9) 0.4518(11) 0.069(5) Uani 1 1 d .
H16A H 0.1510 1.1965 0.4522 0.082 Uiso 1 1 calc R
H16B H 0.1315 1.1644 0.3920 0.082 Uiso 1 1 calc R
C16 C 0.0876(3) 0.8854(10) 0.7283(10) 0.072(5) Uani 1 1 d .
H16C H 0.0820 0.9025 0.6704 0.086 Uiso 1 1 calc R
H16D H 0.0754 0.8615 0.7625 0.086 Uiso 1 1 calc R
C21' C 0.2087(2) 1.1952(8) 0.2844(10) 0.049(3) Uani 1 1 d .
H21' H 0.2175 1.1965 0.3392 0.058 Uiso 1 1 calc R
C21 C 0.0437(3) 0.6314(13) 0.8670(10) 0.070(5) Uani 1 1 d .
H21 H 0.0315 0.5899 0.8749 0.084 Uiso 1 1 calc R
C22' C 0.1916(2) 1.2663(9) 0.2916(13) 0.063(4) Uani 1 1 d .
H22A H 0.1825 1.2662 0.2383 0.075 Uiso 1 1 calc R
H22B H 0.1820 1.2544 0.3421 0.075 Uiso 1 1 calc R
C22 C 0.0341(4) 0.7286(16) 0.8678(12) 0.109(9) Uani 1 1 d .
H22C H 0.0460 0.7699 0.8586 0.131 Uiso 1 1 calc R
H22D H 0.0235 0.7355 0.8196 0.131 Uiso 1 1 calc R
C23' C 0.2017(3) 1.3535(11) 0.3027(17) 0.095(7) Uani 1 1 d .
H23A H 0.2113 1.3544 0.3544 0.114 Uiso 1 1 calc R
H23B H 0.1903 1.3976 0.3104 0.114 Uiso 1 1 calc R
C23 C 0.0231(4) 0.7467(19) 0.9534(13) 0.123(10) Uani 1 1 d .
H23C H 0.0119 0.7033 0.9666 0.148 Uiso 1 1 calc R
H23D H 0.0164 0.8042 0.9534 0.148 Uiso 1 1 calc R
C24 C 0.0417(5) 0.742(2) 1.018(2) 0.21(2) Uani 1 1 d .
H24A H 0.0369 0.7655 1.0748 0.247 Uiso 1 1 calc R
H24B H 0.0540 0.7771 0.9964 0.247 Uiso 1 1 calc R
C24' C 0.2147(3) 1.3707(12) 0.2193(19) 0.106(8) Uani 1 1 d .
H24C H 0.2055 1.3629 0.1669 0.127 Uiso 1 1 calc R
H24D H 0.2206 1.4297 0.2192 0.127 Uiso 1 1 calc R
C25' C 0.2324(4) 1.3074(13) 0.2206(16) 0.100(7) Uani 1 1 d .
H25A H 0.2401 1.3111 0.2773 0.120 Uiso 1 1 calc R
H25B H 0.2429 1.3213 0.1739 0.120 Uiso 1 1 calc R
C25 C 0.0490(3) 0.6486(15) 1.0292(11) 0.091(6) Uani 1 1 d .
H25C H 0.0600 0.6438 1.0760 0.109 Uiso 1 1 calc R
H25D H 0.0366 0.6113 1.0439 0.109 Uiso 1 1 calc R
C26' C 0.2242(3) 1.2162(10) 0.2077(13) 0.077(5) Uani 1 1 d .
H26A H 0.2365 1.1756 0.2071 0.093 Uiso 1 1 calc R
H26B H 0.2164 1.2115 0.1513 0.093 Uiso 1 1 calc R
C26 C 0.0587(3) 0.6240(12) 0.9406(10) 0.075(5) Uani 1 1 d .
H26C H 0.0714 0.6610 0.9292 0.091 Uiso 1 1 calc R
H26D H 0.0639 0.5642 0.9439 0.091 Uiso 1 1 calc R
C31 C 0.0029(3) 0.6431(9) 0.5677(11) 0.058(4) Uani 1 1 d .
H31 H 0.0029 0.6669 0.5071 0.070 Uiso 1 1 calc R
C31' C 0.1656(3) 1.0824(9) 0.0106(9) 0.057(4) Uani 1 1 d .
H31' H 0.1496 1.0905 0.0187 0.068 Uiso 1 1 calc R
C32 C -0.0032(3) 0.7170(10) 0.6261(10) 0.063(4) Uani 1 1 d .
H32A H -0.0041 0.6965 0.6872 0.076 Uiso 1 1 calc R
H32B H 0.0083 0.7611 0.6232 0.076 Uiso 1 1 calc R
C32' C 0.1739(5) 1.1659(12) 0.0049(11) 0.116(9) Uani 1 1 d .
H32C H 0.1899 1.1628 0.0023 0.139 Uiso 1 1 calc R
H32D H 0.1700 1.1975 0.0587 0.139 Uiso 1 1 calc R
C33 C -0.0245(3) 0.7570(11) 0.6012(15) 0.076(5) Uani 1 1 d .
H33A H -0.0284 0.8024 0.6436 0.092 Uiso 1 1 calc R
H33B H -0.0234 0.7833 0.5426 0.092 Uiso 1 1 calc R
C33' C 0.1657(4) 1.2165(12) -0.0745(9) 0.085(6) Uani 1 1 d .
H33C H 0.1505 1.2340 -0.0644 0.102 Uiso 1 1 calc R
H33D H 0.1745 1.2690 -0.0815 0.102 Uiso 1 1 calc R
C34 C -0.0401(4) 0.6953(15) 0.6009(16) 0.111(8) Uani 1 1 d .
H34A H -0.0541 0.7225 0.5856 0.133 Uiso 1 1 calc R
H34B H -0.0415 0.6725 0.6609 0.133 Uiso 1 1 calc R
C34' C 0.1670(5) 1.1651(13) -0.1550(9) 0.120(10) Uani 1 1 d .
H34C H 0.1598 1.1979 -0.2024 0.144 Uiso 1 1 calc R
H34D H 0.1825 1.1590 -0.1709 0.144 Uiso 1 1 calc R
C35 C -0.0363(3) 0.6184(14) 0.5375(14) 0.087(6) Uani 1 1 d .
H35A H -0.0352 0.6391 0.4766 0.105 Uiso 1 1 calc R
H35B H -0.0486 0.5776 0.5412 0.105 Uiso 1 1 calc R
C35' C 0.1579(4) 1.085(2) -0.153(2) 0.126(9) Uiso 1 1 d .
H35C H 0.1611 1.0548 -0.2087 0.152 Uiso 1 1 calc R
H35D H 0.1420 1.0896 -0.1471 0.152 Uiso 1 1 calc R
C36' C 0.1676(4) 1.0297(11) -0.0723(10) 0.092(7) Uani 1 1 d .
H36A H 0.1594 0.9755 -0.0660 0.110 Uiso 1 1 calc R
H36B H 0.1830 1.0155 -0.0833 0.110 Uiso 1 1 calc R
C36 C -0.0138(3) 0.5717(16) 0.5669(14) 0.106(8) Uani 1 1 d .
H36C H -0.0153 0.5457 0.6256 0.127 Uiso 1 1 calc R
H36D H -0.0097 0.5265 0.5247 0.127 Uiso 1 1 calc R
C41' C 0.1089(2) 0.9967(9) 0.1831(9) 0.053(4) Uani 1 1 d .
H41' H 0.0984 0.9803 0.2300 0.064 Uiso 1 1 calc R
C41 C 0.0561(2) 0.8076(10) 0.4388(9) 0.052(4) Uani 1 1 d .
H41 H 0.0501 0.7875 0.3818 0.062 Uiso 1 1 calc R
C42 C 0.0741(3) 0.8692(9) 0.4154(10) 0.058(4) Uani 1 1 d .
H42A H 0.0848 0.8409 0.3768 0.069 Uiso 1 1 calc R
H42B H 0.0817 0.8887 0.4688 0.069 Uiso 1 1 calc R
C42' C 0.0996(3) 0.9595(11) 0.0986(14) 0.086(6) Uani 1 1 d .
H42C H 0.1095 0.9729 0.0497 0.104 Uiso 1 1 calc R
H42D H 0.0988 0.8964 0.1041 0.104 Uiso 1 1 calc R
C43' C 0.0770(3) 0.9944(12) 0.0773(14) 0.082(6) Uani 1 1 d .
H43A H 0.0723 0.9712 0.0202 0.098 Uiso 1 1 calc R
H43B H 0.0667 0.9742 0.1221 0.098 Uiso 1 1 calc R
C43 C 0.0633(4) 0.9484(12) 0.3666(18) 0.123(10) Uani 1 1 d .
H43C H 0.0746 0.9921 0.3557 0.147 Uiso 1 1 calc R
H43D H 0.0578 0.9289 0.3092 0.147 Uiso 1 1 calc R
C44' C 0.0764(3) 1.0890(13) 0.0738(13) 0.094(7) Uani 1 1 d .
H44A H 0.0613 1.1085 0.0640 0.113 Uiso 1 1 calc R
H44B H 0.0855 1.1096 0.0247 0.113 Uiso 1 1 calc R
C44 C 0.0463(4) 0.9865(14) 0.4118(19) 0.115(8) Uani 1 1 d .
H44C H 0.0401 1.0333 0.3760 0.138 Uiso 1 1 calc R
H44D H 0.0519 1.0119 0.4666 0.138 Uiso 1 1 calc R
C45 C 0.0284(4) 0.9210(16) 0.4336(18) 0.115(8) Uiso 1 1 d .
H45A H 0.0166 0.9495 0.4670 0.138 Uiso 1 1 calc R
H45B H 0.0220 0.8984 0.3788 0.138 Uiso 1 1 calc R
C45' C 0.0850(4) 1.1262(14) 0.1608(15) 0.124(10) Uani 1 1 d .
H45C H 0.0752 1.1088 0.2089 0.149 Uiso 1 1 calc R
H45D H 0.0848 1.1895 0.1575 0.149 Uiso 1 1 calc R
C46' C 0.1092(3) 1.0948(11) 0.1825(14) 0.081(5) Uani 1 1 d .
H46A H 0.1194 1.1160 0.1376 0.097 Uiso 1 1 calc R
H46B H 0.1138 1.1168 0.2401 0.097 Uiso 1 1 calc R
C46 C 0.0374(4) 0.8495(14) 0.4856(13) 0.097(7) Uani 1 1 d .
H46C H 0.0259 0.8064 0.4965 0.116 Uiso 1 1 calc R
H46D H 0.0425 0.8714 0.5428 0.116 Uiso 1 1 calc R
C51 C 0.1440(3) 0.5167(10) 0.6512(8) 0.065(4) Uani 1 1 d .
H51 H 0.1553 0.5508 0.6199 0.077 Uiso 1 1 calc R
C51' C 0.1874(3) 0.7936(13) 0.5058(10) 0.067(5) Uani 1 1 d .
H51' H 0.1914 0.8456 0.5404 0.080 Uiso 1 1 calc R
C52 C 0.1477(4) 0.4244(14) 0.6264(16) 0.110(8) Uani 1 1 d .
H52A H 0.1475 0.4195 0.5619 0.132 Uiso 1 1 calc R
H52B H 0.1356 0.3895 0.6495 0.132 Uiso 1 1 calc R
C52' C 0.1662(4) 0.763(2) 0.5576(19) 0.134(10) Uiso 1 1 d .
H52C H 0.1542 0.8026 0.5442 0.161 Uiso 1 1 calc R
H52D H 0.1620 0.7055 0.5352 0.161 Uiso 1 1 calc R
C53 C 0.1693(5) 0.387(2) 0.661(2) 0.167(12) Uiso 1 1 d .
H53A H 0.1687 0.3240 0.6598 0.200 Uiso 1 1 calc R
H53B H 0.1814 0.4057 0.6224 0.200 Uiso 1 1 calc R
C53' C 0.1685(6) 0.757(2) 0.656(3) 0.178(14) Uiso 1 1 d .
H53C H 0.1748 0.8096 0.6806 0.213 Uiso 1 1 calc R
H53D H 0.1544 0.7444 0.6842 0.213 Uiso 1 1 calc R
C54 C 0.1733(6) 0.419(3) 0.754(3) 0.177(14) Uiso 1 1 d .
H54A H 0.1654 0.3797 0.7941 0.212 Uiso 1 1 calc R
H54B H 0.1890 0.4114 0.7665 0.212 Uiso 1 1 calc R
C54' C 0.1832(6) 0.686(3) 0.663(3) 0.195(16) Uiso 1 1 d .
H54C H 0.1781 0.6363 0.6278 0.234 Uiso 1 1 calc R
H54D H 0.1848 0.6674 0.7244 0.234 Uiso 1 1 calc R
C55 C 0.1677(5) 0.502(2) 0.776(2) 0.144(10) Uiso 1 1 d .
H55A H 0.1790 0.5400 0.7513 0.173 Uiso 1 1 calc R
H55B H 0.1688 0.5067 0.8404 0.173 Uiso 1 1 calc R
C55' C 0.2059(5) 0.722(2) 0.625(2) 0.168(13) Uiso 1 1 d .
H55C H 0.2172 0.6770 0.6265 0.202 Uiso 1 1 calc R
H55D H 0.2109 0.7712 0.6606 0.202 Uiso 1 1 calc R
C56 C 0.1469(3) 0.5364(18) 0.7510(11) 0.109(8) Uani 1 1 d .
H56A H 0.1465 0.5990 0.7615 0.130 Uiso 1 1 calc R
H56B H 0.1351 0.5092 0.7852 0.130 Uiso 1 1 calc R
C56' C 0.2013(5) 0.755(2) 0.516(2) 0.152(12) Uiso 1 1 d .
H56C H 0.2142 0.7873 0.4962 0.183 Uiso 1 1 calc R
H56D H 0.2000 0.7034 0.4794 0.183 Uiso 1 1 calc R
C61 C 0.0918(3) 0.3655(8) 0.7665(9) 0.053(4) Uani 1 1 d .
H61 H 0.1059 0.3879 0.7901 0.063 Uiso 1 1 calc R
C61' C 0.2487(3) 0.9047(11) 0.3349(12) 0.071(5) Uani 1 1 d .
H61' H 0.2591 0.9339 0.2948 0.086 Uiso 1 1 calc R
C62' C 0.2506(3) 0.9480(12) 0.4245(13) 0.092(7) Uani 1 1 d .
H62A H 0.2481 1.0103 0.4176 0.111 Uiso 1 1 calc R
H62B H 0.2391 0.9254 0.4634 0.111 Uiso 1 1 calc R
C62 C 0.0773(3) 0.3408(11) 0.8454(11) 0.066(4) Uiso 1 1 d .
H62C H 0.0746 0.3918 0.8821 0.079 Uiso 1 1 calc R
H62D H 0.0632 0.3188 0.8244 0.079 Uiso 1 1 calc R
C63 C 0.0890(3) 0.2715(13) 0.8993(14) 0.087(6) Uiso 1 1 d .
H63A H 0.1023 0.2963 0.9253 0.104 Uiso 1 1 calc R
H63B H 0.0794 0.2532 0.9478 0.104 Uiso 1 1 calc R
C63' C 0.2724(4) 0.9339(19) 0.4666(19) 0.128(9) Uiso 1 1 d .
H63C H 0.2722 0.9571 0.5268 0.154 Uiso 1 1 calc R
H63D H 0.2837 0.9649 0.4333 0.154 Uiso 1 1 calc R
C64' C 0.2780(4) 0.8371(14) 0.4694(19) 0.123(10) Uani 1 1 d .
H64A H 0.2928 0.8299 0.4926 0.148 Uiso 1 1 calc R
H64B H 0.2678 0.8079 0.5098 0.148 Uiso 1 1 calc R
C64 C 0.0948(3) 0.1977(13) 0.8483(13) 0.085(5) Uiso 1 1 d .
H64C H 0.0814 0.1703 0.8266 0.102 Uiso 1 1 calc R
H64D H 0.1023 0.1560 0.8866 0.102 Uiso 1 1 calc R
C65 C 0.1092(4) 0.2171(10) 0.7718(11) 0.086(7) Uani 1 1 d .
H65A H 0.1123 0.1641 0.7385 0.104 Uiso 1 1 calc R
H65B H 0.1232 0.2416 0.7920 0.104 Uiso 1 1 calc R
C65' C 0.2765(3) 0.7949(13) 0.3798(19) 0.103(8) Uani 1 1 d .
H65C H 0.2880 0.8184 0.3414 0.124 Uiso 1 1 calc R
H65D H 0.2790 0.7326 0.3858 0.124 Uiso 1 1 calc R
C66' C 0.2554(3) 0.8101(10) 0.3407(13) 0.074(5) Uani 1 1 d .
H66A H 0.2443 0.7789 0.3751 0.088 Uiso 1 1 calc R
H66B H 0.2554 0.7856 0.2810 0.088 Uiso 1 1 calc R
C66 C 0.0970(3) 0.2823(9) 0.7138(9) 0.078(6) Uani 1 1 d .
H66C H 0.0832 0.2565 0.6927 0.094 Uiso 1 1 calc R
H66D H 0.1059 0.2968 0.6622 0.094 Uiso 1 1 calc R
C71' C 0.2383(3) 0.9740(10) 0.0561(9) 0.057(4) Uani 1 1 d .
H71' H 0.2405 1.0153 0.1052 0.068 Uiso 1 1 calc R
C71 C 0.0177(3) 0.3599(11) 0.6705(12) 0.071(5) Uani 1 1 d .
H71 H 0.0035 0.3659 0.6397 0.085 Uiso 1 1 calc R
C72' C 0.2341(3) 1.0278(15) -0.0206(18) 0.108(8) Uani 1 1 d .
H72A H 0.2207 1.0610 -0.0092 0.130 Uiso 1 1 calc R
H72B H 0.2310 0.9894 -0.0706 0.130 Uiso 1 1 calc R
C72 C 0.0196(5) 0.2734(15) 0.6845(19) 0.139(11) Uani 1 1 d .
H72C H 0.0336 0.2620 0.7136 0.167 Uiso 1 1 calc R
H72D H 0.0198 0.2438 0.6273 0.167 Uiso 1 1 calc R
C73' C 0.2518(3) 1.0910(15) -0.0492(15) 0.095(6) Uiso 1 1 d .
H73A H 0.2482 1.1140 -0.1077 0.114 Uiso 1 1 calc R
H73B H 0.2523 1.1396 -0.0078 0.114 Uiso 1 1 calc R
C74 C 0.0023(7) 0.2785(15) 0.8319(17) 0.162(14) Uani 1 1 d .
H74A H 0.0170 0.2717 0.8564 0.195 Uiso 1 1 calc R
H74B H -0.0083 0.2541 0.8737 0.195 Uiso 1 1 calc R
C75' C 0.2786(3) 0.999(3) 0.0207(17) 0.21(2) Uani 1 1 d .
H75A H 0.2813 1.0367 0.0713 0.257 Uiso 1 1 calc R
H75B H 0.2922 0.9679 0.0077 0.257 Uiso 1 1 calc R
C75 C -0.0029(3) 0.3773(14) 0.8138(14) 0.092(6) Uiso 1 1 d .
H75C H -0.0022 0.4105 0.8688 0.111 Uiso 1 1 calc R
H75D H -0.0176 0.3838 0.7884 0.111 Uiso 1 1 calc R
C76 C 0.0152(3) 0.4102(11) 0.7465(13) 0.083(6) Uani 1 1 d .
H76A H 0.0115 0.4693 0.7286 0.100 Uiso 1 1 calc R
H76B H 0.0293 0.4125 0.7773 0.100 Uiso 1 1 calc R
C76' C 0.2594(3) 0.9264(11) 0.0490(12) 0.077(5) Uani 1 1 d .
H76C H 0.2583 0.8810 0.0040 0.093 Uiso 1 1 calc R
H76D H 0.2631 0.8993 0.1055 0.093 Uiso 1 1 calc R
C81 C 0.0733(3) 0.351(2) 0.404(2) 0.147(13) Uani 1 1 d .
H81A H 0.0783 0.3427 0.3439 0.177 Uiso 1 1 calc R
H81B H 0.0806 0.3105 0.4427 0.177 Uiso 1 1 calc R
H81C H 0.0767 0.4099 0.4225 0.177 Uiso 1 1 calc R
C81' C 0.2215(5) 0.6749(15) -0.065(2) 0.144(11) Uani 1 1 d .
H81D H 0.2128 0.6333 -0.0978 0.172 Uiso 1 1 calc R
H81E H 0.2251 0.6514 -0.0077 0.172 Uiso 1 1 calc R
H81F H 0.2349 0.6868 -0.0975 0.172 Uiso 1 1 calc R
C82' C 0.2087(4) 0.8413(16) -0.1509(14) 0.122(9) Uani 1 1 d .
H82A H 0.1957 0.8343 -0.1871 0.146 Uiso 1 1 calc R
H82B H 0.2215 0.8251 -0.1848 0.146 Uiso 1 1 calc R
H82C H 0.2099 0.9013 -0.1327 0.146 Uiso 1 1 calc R
C82 C 0.0297(3) 0.4174(13) 0.3480(12) 0.079(5) Uani 1 1 d .
H82D H 0.0327 0.4119 0.2855 0.094 Uiso 1 1 calc R
H82E H 0.0339 0.4746 0.3679 0.094 Uiso 1 1 calc R
H82F H 0.0142 0.4088 0.3585 0.094 Uiso 1 1 calc R
C83' C 0.1786(3) 0.7517(14) -0.0361(14) 0.095(6) Uani 1 1 d .
H83A H 0.1767 0.7162 0.0161 0.114 Uiso 1 1 calc R
H83B H 0.1727 0.7216 -0.0870 0.114 Uiso 1 1 calc R
H83C H 0.1710 0.8062 -0.0284 0.114 Uiso 1 1 calc R
C83 C 0.0382(4) 0.2245(18) 0.3727(19) 0.127(9) Uiso 1 1 d .
H83D H 0.0500 0.2012 0.3368 0.153 Uiso 1 1 calc R
H83E H 0.0248 0.2264 0.3382 0.153 Uiso 1 1 calc R
H83F H 0.0360 0.1879 0.4239 0.153 Uiso 1 1 calc R
C101 C 0.1441(4) 0.4177(15) 0.1917(19) 0.102(9) Uani 1 1 d .
C102 C 0.14551(19) 0.4422(7) 0.2820(10) 0.046(3) Uani 1 1 d .
C103 C 0.1584(2) 0.5089(8) 0.2881(9) 0.044(3) Uani 1 1 d .
C104 C 0.1665(2) 0.5299(10) 0.2046(10) 0.058(4) Uani 1 1 d .
C105 C 0.1574(4) 0.4699(19) 0.1472(10) 0.098(9) Uani 1 1 d .
C106 C 0.1328(5) 0.322(2) 0.188(3) 0.171(13) Uiso 1 1 d .
H10A H 0.1170 0.3276 0.1893 0.205 Uiso 1 1 calc R
H10B H 0.1376 0.2879 0.2385 0.205 Uiso 1 1 calc R
H10C H 0.1372 0.2925 0.1341 0.205 Uiso 1 1 calc R
C107 C 0.1350(3) 0.3989(15) 0.3580(19) 0.139(13) Uani 1 1 d .
H10D H 0.1458 0.3654 0.3898 0.167 Uiso 1 1 calc R
H10E H 0.1235 0.3608 0.3370 0.167 Uiso 1 1 calc R
H10F H 0.1287 0.4422 0.3969 0.167 Uiso 1 1 calc R
C108 C 0.1652(3) 0.5492(11) 0.3751(12) 0.084(6) Uani 1 1 d .
H10G H 0.1709 0.6068 0.3646 0.101 Uiso 1 1 calc R
H10H H 0.1765 0.5138 0.4023 0.101 Uiso 1 1 calc R
H10I H 0.1526 0.5527 0.4139 0.101 Uiso 1 1 calc R
C109 C 0.1840(3) 0.599(2) 0.183(3) 0.23(3) Uani 1 1 d .
H10J H 0.1886 0.6273 0.2376 0.278 Uiso 1 1 calc R
H10K H 0.1778 0.6419 0.1437 0.278 Uiso 1 1 calc R
H10L H 0.1965 0.5719 0.1557 0.278 Uiso 1 1 calc R
C110 C 0.1681(4) 0.480(2) 0.0512(19) 0.134(9) Uiso 1 1 d .
H11A H 0.1840 0.4775 0.0562 0.161 Uiso 1 1 calc R
H11B H 0.1639 0.5351 0.0259 0.161 Uiso 1 1 calc R
H11C H 0.1631 0.4334 0.0135 0.161 Uiso 1 1 calc R
C111 C 0.1013(2) 0.5061(10) 0.1062(11) 0.057(4) Uani 1 1 d .
C112 C 0.0899(2) 0.5563(9) 0.1695(8) 0.042(3) Uani 1 1 d .
C113 C 0.09710(18) 0.6416(8) 0.1590(8) 0.038(3) Uani 1 1 d .
C114 C 0.1121(2) 0.6452(9) 0.0883(7) 0.040(3) Uani 1 1 d .
C115 C 0.1147(2) 0.5626(10) 0.0556(8) 0.053(4) Uani 1 1 d .
C116 C 0.0943(4) 0.4150(12) 0.0891(18) 0.114(9) Uani 1 1 d .
H11D H 0.0934 0.3839 0.1445 0.137 Uiso 1 1 calc R
H11E H 0.1049 0.3870 0.0510 0.137 Uiso 1 1 calc R
H11F H 0.0801 0.4151 0.0606 0.137 Uiso 1 1 calc R
C117 C 0.0725(2) 0.5295(12) 0.2276(11) 0.069(5) Uani 1 1 d .
H11G H 0.0742 0.4687 0.2415 0.083 Uiso 1 1 calc R
H11H H 0.0585 0.5387 0.1988 0.083 Uiso 1 1 calc R
H11I H 0.0731 0.5632 0.2815 0.083 Uiso 1 1 calc R
C118 C 0.0880(2) 0.7185(9) 0.2057(9) 0.049(3) Uani 1 1 d .
H11J H 0.0761 0.7428 0.1713 0.059 Uiso 1 1 calc R
H11K H 0.0994 0.7616 0.2130 0.059 Uiso 1 1 calc R
H11L H 0.0825 0.7011 0.2632 0.059 Uiso 1 1 calc R
C119 C 0.1217(2) 0.7224(13) 0.0510(11) 0.072(5) Uani 1 1 d .
H11M H 0.1333 0.7433 0.0896 0.086 Uiso 1 1 calc R
H11N H 0.1106 0.7666 0.0449 0.086 Uiso 1 1 calc R
H11O H 0.1278 0.7092 -0.0065 0.086 Uiso 1 1 calc R
C120 C 0.1255(4) 0.5392(18) -0.0255(11) 0.120(10) Uani 1 1 d .
H12E H 0.1152 0.5100 -0.0640 0.145 Uiso 1 1 calc R
H12F H 0.1377 0.5009 -0.0128 0.145 Uiso 1 1 calc R
H12G H 0.1309 0.5910 -0.0544 0.145 Uiso 1 1 calc R
C74' C 0.2731(5) 1.050(2) -0.052(2) 0.149(11) Uiso 1 1 d .
H74C H 0.2737 1.0142 -0.1055 0.179 Uiso 1 1 calc R
H74D H 0.2842 1.0956 -0.0586 0.179 Uiso 1 1 calc R
C73 C 0.0005(6) 0.233(2) 0.743(3) 0.172(13) Uiso 1 1 d .
H73C H -0.0138 0.2442 0.7158 0.207 Uiso 1 1 calc R
H73D H 0.0025 0.1707 0.7495 0.207 Uiso 1 1 calc R

loop_
_atom_site_aniso_label
_atom_site_aniso_U_11
_atom_site_aniso_U_22
_atom_site_aniso_U_33
_atom_site_aniso_U_23
_atom_site_aniso_U_13
_atom_site_aniso_U_12
O2' 0.062(5) 0.022(4) 0.035(5) 0.010(3) -0.006(4) -0.006(4)
O2 0.065(6) 0.051(6) 0.044(6) -0.001(4) 0.004(4) -0.006(5)
O3' 0.073(6) 0.034(5) 0.030(5) -0.004(3) -0.010(4) -0.006(4)
O3 0.067(6) 0.044(6) 0.045(5) 0.017(4) 0.010(4) 0.008(5)
O4' 0.089(7) 0.030(5) 0.047(6) 0.003(4) -0.006(5) -0.017(5)
O4 0.105(8) 0.035(5) 0.029(5) 0.005(4) -0.013(5) -0.013(5)
O5 0.070(6) 0.036(5) 0.033(5) 0.009(4) 0.010(4) 0.011(4)
O5' 0.068(6) 0.040(5) 0.037(5) 0.015(4) -0.016(4) -0.006(4)
O6' 0.070(6) 0.051(6) 0.021(4) -0.003(4) -0.009(4) 0.011(5)
O6 0.099(8) 0.046(6) 0.033(5) 0.000(4) -0.004(5) -0.008(5)
Ti1 0.0429(11) 0.0351(11) 0.0123(9) 0.0021(8) 0.0022(8) 0.0024(9)
Ti2 0.0482(12) 0.0281(10) 0.0136(9) 0.0043(8) 0.0045(8) 0.0027(9)
Ti3 0.0515(12) 0.0276(11) 0.0208(10) 0.0079(8) -0.0082(9) -0.0077(10)
Si1 0.082(3) 0.0314(18) 0.0201(16) 0.0009(13) -0.0036(16) 0.0003(18)
Si2 0.081(3) 0.040(2) 0.0144(15) 0.0031(13) 0.0115(16) 0.0094(19)
Si3 0.061(2) 0.041(2) 0.0308(19) 0.0044(15) 0.0090(16) 0.0049(17)
Si4 0.059(2) 0.0351(19) 0.0160(15) 0.0022(13) 0.0082(14) 0.0076(16)
Si5 0.075(2) 0.0368(18) 0.0106(15) 0.0062(13) -0.0017(14) 0.0076(18)
Si6 0.086(3) 0.0267(17) 0.0298(18) 0.0099(14) 0.0080(18) 0.0045(18)
Si7 0.099(3) 0.036(2) 0.044(2) 0.0016(17) 0.005(2) -0.005(2)
Si8 0.080(3) 0.053(3) 0.057(3) 0.006(2) 0.009(2) 0.002(2)
Si1' 0.076(3) 0.039(2) 0.0285(19) -0.0020(14) 0.0044(17) -0.0114(19)
Si2' 0.068(2) 0.0323(18) 0.0260(18) 0.0063(13) -0.0015(15) -0.0132(17)
Si3' 0.060(2) 0.0338(18) 0.0205(16) 0.0097(13) -0.0020(14) 0.0001(16)
Si4' 0.058(2) 0.0329(18) 0.0286(18) 0.0100(14) -0.0069(15) -0.0012(16)
Si5' 0.062(2) 0.0389(19) 0.0237(17) 0.0126(14) -0.0121(15) -0.0173(17)
Si6' 0.058(2) 0.037(2) 0.039(2) 0.0177(16) -0.0058(17) -0.0052(17)
Si7' 0.070(2) 0.0356(19) 0.0273(18) 0.0054(14) -0.0045(17) 0.0036(18)
Si8' 0.095(3) 0.061(3) 0.066(3) -0.026(2) 0.021(3) -0.019(3)
O1 0.081(6) 0.040(5) 0.028(5) -0.004(4) -0.006(4) -0.013(5)
O1' 0.073(6) 0.040(5) 0.022(4) 0.010(4) 0.009(4) -0.007(4)
O7 0.067(5) 0.040(5) 0.015(4) -0.002(3) -0.001(4) 0.016(4)
O7' 0.088(7) 0.035(5) 0.033(5) 0.006(4) -0.007(4) -0.016(5)
O8' 0.065(6) 0.052(6) 0.023(4) -0.003(4) 0.004(4) -0.014(4)
O8 0.067(6) 0.042(5) 0.018(4) 0.003(3) 0.002(4) 0.006(4)
O9' 0.058(5) 0.039(5) 0.042(5) 0.013(4) -0.013(4) -0.020(4)
O9 0.075(6) 0.045(6) 0.026(5) 0.004(4) 0.002(4) -0.007(5)
O10' 0.113(8) 0.045(5) 0.028(5) 0.027(4) -0.005(5) 0.006(5)
O10 0.082(7) 0.048(6) 0.050(6) -0.001(4) 0.002(5) -0.012(5)
C11' 0.114(13) 0.032(8) 0.047(9) -0.003(6) 0.029(8) -0.009(8)
C11 0.131(13) 0.027(6) 0.006(5) -0.002(4) -0.009(6) -0.009(7)
O11 0.129(10) 0.038(6) 0.051(6) -0.003(5) -0.008(6) -0.001(6)
O11' 0.108(8) 0.030(5) 0.058(7) -0.011(5) -0.014(6) 0.001(5)
O12 0.087(6) 0.046(5) 0.007(4) 0.012(3) 0.013(4) 0.007(5)
O12' 0.047(5) 0.032(5) 0.038(5) 0.012(4) -0.025(4) -0.010(4)
C12 0.105(12) 0.052(9) 0.022(7) 0.006(6) -0.023(7) -0.010(8)
C12' 0.100(13) 0.065(11) 0.046(9) 0.000(8) 0.003(8) -0.016(10)
O13 0.040(4) 0.035(4) 0.015(4) 0.004(3) -0.002(3) -0.005(3)
C13 0.094(12) 0.069(11) 0.036(8) -0.007(7) -0.033(8) -0.014(9)
C13' 0.110(14) 0.081(14) 0.059(11) -0.031(10) 0.020(10) -0.041(12)
O14 0.055(5) 0.025(4) 0.009(3) 0.001(3) 0.009(3) -0.006(4)
C14' 0.126(18) 0.14(2) 0.064(13) -0.045(14) 0.025(12) 0.027(17)
O15 0.049(5) 0.040(5) 0.012(4) 0.003(3) -0.005(3) -0.002(4)
C15' 0.097(13) 0.066(11) 0.038(9) -0.002(7) 0.013(8) -0.008(10)
C15 0.17(2) 0.039(9) 0.082(13) -0.018(8) -0.079(14) 0.013(11)
C16' 0.111(13) 0.038(8) 0.056(10) 0.006(7) 0.026(9) -0.018(9)
C16 0.122(14) 0.051(9) 0.042(9) -0.006(7) -0.037(9) -0.004(9)
C21' 0.052(8) 0.038(7) 0.056(9) 0.003(6) -0.015(7) 0.007(6)
C21 0.074(10) 0.099(14) 0.038(9) -0.024(8) 0.012(7) 0.003(10)
C22' 0.050(8) 0.048(9) 0.090(12) -0.011(8) -0.010(8) -0.001(7)
C22 0.135(17) 0.14(2) 0.049(11) 0.025(12) 0.034(11) 0.079(16)
C23' 0.101(14) 0.035(9) 0.15(2) -0.026(11) -0.032(14) 0.010(9)
C23 0.127(17) 0.18(3) 0.059(13) -0.006(14) -0.014(12) 0.095(18)
C24 0.21(3) 0.18(3) 0.22(3) -0.18(3) -0.13(3) 0.14(3)
C24' 0.097(14) 0.048(11) 0.17(2) 0.029(13) 0.036(16) 0.014(10)
C25' 0.125(17) 0.070(13) 0.105(17) -0.009(12) -0.018(13) -0.048(13)
C25 0.103(14) 0.127(19) 0.042(10) -0.010(10) -0.012(9) 0.027(13)
C26' 0.080(11) 0.053(10) 0.100(14) 0.038(10) 0.016(10) -0.002(8)
C26 0.110(13) 0.067(11) 0.049(9) -0.002(8) -0.008(9) 0.041(10)
C31 0.080(10) 0.032(8) 0.064(10) -0.010(7) 0.006(8) 0.009(7)
C31' 0.102(12) 0.038(8) 0.031(7) 0.006(6) 0.000(7) -0.001(8)
C32 0.084(11) 0.059(10) 0.047(9) -0.020(7) -0.002(7) 0.019(9)
C32' 0.25(3) 0.065(13) 0.028(9) 0.017(8) -0.015(13) 0.038(15)
C33 0.079(11) 0.041(9) 0.108(16) -0.002(9) 0.008(10) 0.006(9)
C33' 0.160(18) 0.068(11) 0.028(8) 0.011(7) -0.004(9) 0.043(12)
C34 0.15(2) 0.088(16) 0.099(17) -0.005(13) -0.003(15) 0.068(16)
C34' 0.27(3) 0.084(14) 0.006(6) 0.009(7) -0.003(11) 0.066(17)
C35 0.073(12) 0.108(17) 0.080(14) -0.006(12) -0.015(10) 0.016(11)
C36' 0.18(2) 0.061(11) 0.031(8) 0.021(7) -0.050(10) -0.030(12)
C36 0.111(16) 0.14(2) 0.070(14) -0.028(13) 0.031(12) -0.033(15)
C41' 0.074(9) 0.049(8) 0.037(8) 0.022(6) -0.001(6) 0.011(7)
C41 0.059(8) 0.060(9) 0.036(7) 0.023(6) 0.022(6) -0.005(7)
C42 0.093(11) 0.032(7) 0.049(8) 0.011(6) -0.004(8) -0.001(7)
C42' 0.121(15) 0.049(10) 0.089(14) -0.006(9) -0.038(12) 0.023(10)
C43' 0.082(12) 0.071(12) 0.093(14) -0.032(10) -0.034(10) 0.032(10)
C43 0.17(2) 0.044(11) 0.15(2) 0.032(12) 0.089(19) 0.017(13)
C44' 0.099(13) 0.091(14) 0.092(15) 0.068(12) 0.013(11) 0.038(11)
C44 0.15(2) 0.063(13) 0.13(2) 0.003(14) 0.046(17) -0.002(14)
C45' 0.21(3) 0.086(16) 0.079(15) -0.001(12) -0.043(16) 0.092(17)
C46' 0.105(14) 0.054(10) 0.083(13) 0.019(9) -0.006(10) 0.014(10)
C46 0.141(18) 0.082(14) 0.067(13) 0.041(11) 0.006(12) 0.029(13)
C51 0.114(13) 0.060(10) 0.019(7) 0.022(6) -0.002(7) 0.006(9)
C51' 0.066(10) 0.087(13) 0.047(9) 0.030(8) -0.012(7) -0.032(9)
C52 0.120(16) 0.097(16) 0.113(18) 0.044(13) -0.032(13) 0.068(13)
C56 0.105(14) 0.19(3) 0.028(9) 0.010(12) -0.035(9) 0.031(16)
C61 0.092(10) 0.029(7) 0.037(7) 0.010(5) 0.024(7) 0.002(7)
C61' 0.061(10) 0.074(12) 0.079(12) 0.049(10) -0.018(8) -0.010(8)
C62' 0.129(16) 0.056(11) 0.091(15) -0.024(10) -0.060(13) 0.005(11)
C64' 0.123(18) 0.073(15) 0.17(3) 0.031(15) -0.102(18) 0.007(13)
C65 0.165(18) 0.034(8) 0.060(11) 0.024(7) 0.052(11) 0.049(10)
C65' 0.075(12) 0.055(12) 0.18(3) 0.041(14) -0.045(14) -0.010(10)
C66' 0.079(11) 0.046(9) 0.096(13) 0.015(9) -0.008(10) 0.024(8)
C66 0.182(18) 0.030(7) 0.023(7) 0.012(6) 0.020(9) 0.043(9)
C71' 0.081(10) 0.053(9) 0.036(8) 0.007(6) -0.010(7) 0.028(8)
C71 0.091(12) 0.058(11) 0.064(11) -0.007(8) 0.007(9) -0.016(9)
C72' 0.043(10) 0.115(19) 0.17(2) -0.037(17) 0.004(12) 0.007(11)
C72 0.23(3) 0.071(15) 0.12(2) -0.032(15) 0.04(2) -0.043(18)
C74 0.33(5) 0.071(16) 0.084(18) 0.030(13) -0.01(2) -0.02(2)
C75' 0.047(11) 0.50(7) 0.093(18) 0.13(3) 0.027(11) 0.02(2)
C76 0.111(14) 0.048(10) 0.091(14) 0.044(10) -0.009(11) -0.005(10)
C76' 0.121(15) 0.055(11) 0.056(11) 0.001(8) 0.001(10) 0.002(10)
C81 0.090(15) 0.18(3) 0.17(3) 0.11(2) 0.040(16) 0.031(17)
C81' 0.22(3) 0.066(15) 0.14(2) -0.028(15) -0.03(2) 0.011(17)
C82' 0.18(2) 0.12(2) 0.070(14) -0.016(13) 0.038(14) -0.082(18)
C82 0.080(12) 0.098(15) 0.058(11) 0.023(10) 0.003(9) -0.007(10)
C83' 0.119(16) 0.086(15) 0.079(14) 0.012(11) 0.009(12) -0.034(12)
C101 0.091(14) 0.089(16) 0.13(2) -0.072(15) -0.048(14) 0.066(13)
C102 0.039(7) 0.015(6) 0.083(10) 0.020(6) 0.002(7) 0.011(5)
C103 0.051(8) 0.042(7) 0.038(7) -0.003(6) -0.018(6) -0.009(6)
C104 0.073(9) 0.053(9) 0.049(9) 0.018(7) 0.023(8) 0.021(7)
C105 0.102(15) 0.17(2) 0.024(8) -0.012(11) 0.009(9) 0.102(16)
C107 0.102(14) 0.117(18) 0.20(3) 0.137(19) 0.085(16) 0.058(14)
C108 0.130(15) 0.049(9) 0.074(12) -0.018(8) -0.072(11) 0.025(10)
C109 0.051(12) 0.24(4) 0.41(6) 0.25(4) 0.06(2) 0.029(17)
C111 0.051(8) 0.053(9) 0.067(10) -0.026(8) -0.021(7) 0.011(7)
C112 0.048(7) 0.048(8) 0.030(6) 0.005(6) -0.005(5) -0.016(6)
C113 0.035(6) 0.050(8) 0.029(6) 0.000(5) -0.012(5) 0.010(6)
C114 0.056(8) 0.054(8) 0.012(5) 0.009(5) -0.003(5) -0.001(6)
C115 0.076(10) 0.064(10) 0.018(6) -0.004(6) 0.004(6) 0.028(8)
C116 0.122(16) 0.061(12) 0.16(2) -0.037(13) -0.095(16) 0.010(11)
C117 0.049(8) 0.098(14) 0.059(10) 0.022(9) -0.008(7) -0.006(9)
C118 0.053(8) 0.055(8) 0.039(7) -0.023(7) -0.006(6) 0.017(7)
C119 0.047(9) 0.119(16) 0.049(10) 0.031(9) -0.005(7) -0.002(9)
C120 0.133(17) 0.20(3) 0.029(9) -0.021(12) -0.006(10) 0.101(18)

loop_
_atom_type_symbol
_atom_type_description
_atom_type_scat_dispersion_real
_atom_type_scat_dispersion_imag
_atom_type_scat_source
C C 0.0033 0.0016 'International Tables Vol C Tables 4.2.6.8 and 6.1.1.4'
H H 0.0000 0.0000 'International Tables Vol C Tables 4.2.6.8 and 6.1.1.4'
O O 0.0106 0.0060 'International Tables Vol C Tables 4.2.6.8 and 6.1.1.4'
Si Si 0.0817 0.0704 'International Tables Vol C Tables 4.2.6.8 and 6.1.1.4'
Ti Ti 0.2776 0.4457 'International Tables Vol C Tables 4.2.6.8 and 6.1.1.4'

loop_
_geom_angle_atom_site_label_1
_geom_angle_atom_site_label_2
_geom_angle_atom_site_label_3
_geom_angle
Si3' O2' Si2' 149.6(5)
Si3 O2 Si2 146.0(6)
Si3' O3' Si4' 145.2(6)
Si3 O3 Si4 164.7(7)
Si4' O4' Si1' 147.2(7)
Si4 O4 Si1 148.3(6)
Si6 O5 Si2 144.3(6)
Si2' O5' Si6' 147.3(6)
Si3' O6' Si7' 154.5(6)
Si3 O6 Si7 144.2(6)
O15 Ti1 O14 95.1(3)
O15 Ti1 C103 84.8(4)
O14 Ti1 C103 84.5(4)
O15 Ti1 C104 76.0(5)
O14 Ti1 C104 118.1(4)
C103 Ti1 C104 34.3(5)
O15 Ti1 C111 133.0(5)
O14 Ti1 C111 103.9(5)
C103 Ti1 C111 138.8(5)
C104 Ti1 C111 126.9(5)
O15 Ti1 C113 84.5(4)
O14 Ti1 C113 83.1(4)
C103 Ti1 C113 162.9(4)
C104 Ti1 C113 152.0(5)
C111 Ti1 C113 56.4(4)
O15 Ti1 C102 116.2(4)
O14 Ti1 C102 78.1(4)
C103 Ti1 C102 31.7(4)
C104 Ti1 C102 54.9(4)
C111 Ti1 C102 109.7(5)
C113 Ti1 C102 153.0(4)
O15 Ti1 C112 117.8(4)
O14 Ti1 C112 75.3(4)
C103 Ti1 C112 150.5(4)
C104 Ti1 C112 161.2(5)
C111 Ti1 C112 34.4(5)
C113 Ti1 C112 33.9(4)
C102 Ti1 C112 121.0(4)
O15 Ti1 C101 131.1(6)
O14 Ti1 C101 106.2(8)
C103 Ti1 C101 55.1(5)
C104 Ti1 C101 55.1(7)
C111 Ti1 C101 84.1(6)
C113 Ti1 C101 140.4(5)
C102 Ti1 C101 34.3(7)
C112 Ti1 C101 110.1(6)
O15 Ti1 C114 76.9(4)
O14 Ti1 C114 116.7(4)
C103 Ti1 C114 152.8(4)
C104 Ti1 C114 120.1(4)
C111 Ti1 C114 56.1(5)
C113 Ti1 C114 34.1(4)
C102 Ti1 C114 160.5(5)
C112 Ti1 C114 56.5(4)
C101 Ti1 C114 126.2(7)
O15 Ti1 C115 103.8(5)
O14 Ti1 C115 131.9(4)
C103 Ti1 C115 140.1(5)
C104 Ti1 C115 109.3(5)
C111 Ti1 C115 34.3(5)
C113 Ti1 C115 55.9(4)
C102 Ti1 C115 127.7(5)
C112 Ti1 C115 56.8(4)
C101 Ti1 C115 93.7(7)
C114 Ti1 C115 33.0(4)
O15 Ti1 C105 104.2(8)
O14 Ti1 C105 132.5(5)
C103 Ti1 C105 55.3(5)
C104 Ti1 C105 33.6(7)
C111 Ti1 C105 93.9(7)
C113 Ti1 C105 140.9(5)
C102 Ti1 C105 54.4(6)
C112 Ti1 C105 127.7(7)
C101 Ti1 C105 31.8(8)
C114 Ti1 C105 109.9(5)
C115 Ti1 C105 85.0(5)
O14 Ti2 O13 107.3(3)
O14 Ti2 O7 111.3(4)
O13 Ti2 O7 107.4(4)
O14 Ti2 O12 109.6(4)
O13 Ti2 O12 113.2(4)
O7 Ti2 O12 108.0(4)
O14 Ti2 Ti3 82.4(2)
O13 Ti2 Ti3 24.8(2)
O7 Ti2 Ti3 118.7(3)
O12 Ti2 Ti3 123.3(3)
O15 Ti3 O7' 109.6(4)
O15 Ti3 O12' 110.7(4)
O7' Ti3 O12' 108.3(4)
O15 Ti3 O13 107.2(4)
O7' Ti3 O13 113.0(4)
O12' Ti3 O13 108.0(3)
O15 Ti3 Ti2 82.9(3)
O7' Ti3 Ti2 123.5(3)
O12' Ti3 Ti2 118.1(3)
O13 Ti3 Ti2 24.3(2)
O8 Si1 O4 110.7(5)
O8 Si1 O1 110.1(5)
O4 Si1 O1 108.9(5)
O8 Si1 C11 109.1(6)
O4 Si1 C11 111.0(5)
O1 Si1 C11 106.9(6)
O1 Si2 O5 108.5(5)
O1 Si2 O2 110.1(5)
O5 Si2 O2 110.4(5)
O1 Si2 C21 111.7(7)
O5 Si2 C21 110.2(7)
O2 Si2 C21 106.0(6)
O3 Si3 O6 109.3(5)
O3 Si3 O2 109.3(5)
O6 Si3 O2 109.9(5)
O3 Si3 C31 109.6(6)
O6 Si3 C31 109.7(6)
O2 Si3 C31 109.0(6)
O7 Si4 O4 109.3(5)
O7 Si4 O3 109.6(5)
O4 Si4 O3 110.6(5)
O7 Si4 C41 110.1(5)
O4 Si4 C41 108.1(6)
O3 Si4 C41 109.1(5)
O9 Si5 O12 109.4(5)
O9 Si5 O8 107.2(5)
O12 Si5 O8 109.7(4)
O9 Si5 C51 110.8(6)
O12 Si5 C51 108.2(6)
O8 Si5 C51 111.5(6)
O10 Si6 O5 109.7(6)
O10 Si6 O9 108.7(5)
O5 Si6 O9 110.2(5)
O10 Si6 C61 108.8(7)
O5 Si6 C61 109.2(5)
O9 Si6 C61 110.3(6)
O11 Si7 O6 107.1(5)
O11 Si7 O10 111.7(6)
O6 Si7 O10 108.6(5)
O11 Si7 C71 106.9(7)
O6 Si7 C71 113.3(7)
O10 Si7 C71 109.2(7)
O11 Si8 C81 109.6(12)
O11 Si8 C82 105.2(8)
C81 Si8 C82 113.3(10)
O11 Si8 C83 106.5(10)
C81 Si8 C83 110.7(14)
C82 Si8 C83 111.2(11)
O1' Si1' O8' 109.8(5)
O1' Si1' O4' 107.7(5)
O8' Si1' O4' 110.1(5)
O1' Si1' C11' 111.2(6)
O8' Si1' C11' 111.3(6)
O4' Si1' C11' 106.6(7)
O5' Si2' O2' 108.6(5)
O5' Si2' O1' 110.0(5)
O2' Si2' O1' 107.4(5)
O5' Si2' C21' 109.3(5)
O2' Si2' C21' 111.3(5)
O1' Si2' C21' 110.1(6)
O6' Si3' O3' 108.9(5)
O6' Si3' O2' 109.2(5)
O3' Si3' O2' 109.8(4)
O6' Si3' C31' 110.4(6)
O3' Si3' C31' 107.6(6)
O2' Si3' C31' 111.0(5)
O4' Si4' O7' 111.6(5)
O4' Si4' O3' 107.3(5)
O7' Si4' O3' 109.0(5)
O4' Si4' C41' 107.5(6)
O7' Si4' C41' 110.3(6)
O3' Si4' C41' 111.1(6)
O8' Si5' O9' 108.8(5)
O8' Si5' O12' 109.2(5)
O9' Si5' O12' 108.6(5)
O8' Si5' C51' 107.3(8)
O9' Si5' C51' 112.8(6)
O12' Si5' C51' 110.0(7)
O9' Si6' O10' 109.3(5)
O9' Si6' O5' 108.7(5)
O10' Si6' O5' 108.4(5)
O9' Si6' C61' 108.8(6)
O10' Si6' C61' 110.9(8)
O5' Si6' C61' 110.8(7)
O11' Si7' O10' 107.4(6)
O11' Si7' O6' 107.9(5)
O10' Si7' O6' 111.5(5)
O11' Si7' C71' 109.3(7)
O10' Si7' C71' 110.0(6)
O6' Si7' C71' 110.7(6)
O11' Si8' C83' 108.2(9)
O11' Si8' C81' 107.2(10)
C83' Si8' C81' 112.0(13)
O11' Si8' C82' 111.4(8)
C83' Si8' C82' 106.5(11)
C81' Si8' C82' 111.6(14)
Si2 O1 Si1 145.9(6)
Si1' O1' Si2' 142.0(6)
Si4 O7 Ti2 138.3(5)
Si4' O7' Ti3 153.0(6)
Si5' O8' Si1' 149.5(6)
Si1 O8 Si5 145.5(6)
Si6' O9' Si5' 164.4(6)
Si5 O9 Si6 152.6(6)
Si6' O10' Si7' 138.4(6)
Si6 O10 Si7 154.7(8)
C16' C11' C12' 109.5(15)
C16' C11' Si1' 114.7(10)
C12' C11' Si1' 108.1(11)
C12 C11 C16 110.9(11)
C12 C11 Si1 112.4(9)
C16 C11 Si1 109.4(11)
Si7 O11 Si8 143.7(8)
Si8' O11' Si7' 147.3(8)
Si5 O12 Ti2 149.2(6)
Si5' O12' Ti3 137.8(6)
C13 C12 C11 113.0(12)
C11' C12' C13' 113.7(14)
Ti2 O13 Ti3 130.9(4)
C12 C13 C14 115.5(14)
C14' C13' C12' 107.3(15)
Ti2 O14 Ti1 140.5(4)
C15' C14' C13' 110.7(18)
C15 C14 C13 110.4(15)
Ti3 O15 Ti1 139.0(4)
C16' C15' C14' 112.5(15)
C14 C15 C16 112.1(14)
C15' C16' C11' 116.4(13)
C15 C16 C11 111.7(14)
C22' C21' C26' 109.0(13)
C22' C21' Si2' 112.5(9)
C26' C21' Si2' 113.3(11)
C26 C21 C22 107.3(15)
C26 C21 Si2 113.6(12)
C22 C21 Si2 107.9(12)
C23' C22' C21' 112.3(13)
C23 C22 C21 110.2(17)
C22' C23' C24' 106.3(18)
C22 C23 C24 103(2)
C23 C24 C25 110(2)
C25' C24' C23' 105.0(19)
C24' C25' C26' 112.2(17)
C26 C25 C24 105(2)
C25' C26' C21' 107.7(17)
C21 C26 C25 114.6(15)
C32 C31 C36 113.5(14)
C32 C31 Si3 115.1(11)
C36 C31 Si3 110.9(13)
C32' C31' C36' 115.0(14)
C32' C31' Si3' 116.7(12)
C36' C31' Si3' 110.1(10)
C33 C32 C31 112.6(14)
C31' C32' C33' 114.0(19)
C34 C33 C32 108.9(16)
C34' C33' C32' 111.5(14)
C33 C34 C35 116(2)
C35' C34' C33' 117(2)
C34 C35 C36 107.4(16)
C34' C35' C36' 111(2)
C31' C36' C35' 108.7(17)
C31 C36 C35 104.5(18)
C42' C41' C46' 112.2(13)
C42' C41' Si4' 116.3(11)
C46' C41' Si4' 111.0(11)
C46 C41 C42 113.4(15)
C46 C41 Si4 115.5(9)
C42 C41 Si4 110.5(10)
C41 C42 C43 107.3(14)
C43' C42' C41' 112.8(15)
C44' C43' C42' 112.8(16)
C44 C43 C42 114.5(19)
C43' C44' C45' 109.6(14)
C43 C44 C45 111(2)
C46 C45 C44 110(2)
C44' C45' C46' 112.4(17)
C41' C46' C45' 107.4(16)
C45 C46 C41 111.1(16)
C52 C51 C56 114.6(15)
C52 C51 Si5 112.0(13)
C56 C51 Si5 110.4(12)
C56' C51' C52' 114(3)
C56' C51' Si5' 121(2)
C52' C51' Si5' 115.3(14)
C51 C52 C53 114(2)
C53' C52' C51' 116(3)
C54 C53 C52 110(3)
C54' C53' C52' 100(3)
C55 C54 C53 119(4)
C53' C54' C55' 104(3)
C54 C55 C56 120(3)
C54' C55' C56' 108(3)
C55 C56 C51 107(2)
C51' C56' C55' 116(3)
C62 C61 C66 108.2(12)
C62 C61 Si6 113.6(11)
C66 C61 Si6 112.1(9)
C62' C61' C66' 110.6(14)
C62' C61' Si6' 111.8(14)
C66' C61' Si6' 111.8(12)
C63' C62' C61' 112.7(19)
C63 C62 C61 109.0(13)
C64 C63 C62 112.9(17)
C62' C63' C64' 111(2)
C65' C64' C63' 112.6(19)
C63 C64 C65 114.3(17)
C64 C65 C66 106.9(15)
C66' C65' C64' 111(2)
C65' C66' C61' 114.9(15)
C65 C66 C61 110.5(12)
C72' C71' C76' 112.1(14)
C72' C71' Si7' 117.0(12)
C76' C71' Si7' 111.8(11)
C72 C71 C76 115.3(18)
C72 C71 Si7 114.7(17)
C76 C71 Si7 113.4(13)
C71' C72' C73' 118.1(17)
C71 C72 C73 114(3)
C74' C73' C72' 112(2)
C73 C74 C75 106(2)
C74' C75' C76' 114(2)
C74 C75 C76 106.4(19)
C71 C76 C75 115.4(16)
C71' C76' C75' 107.0(17)
C105 C101 C102 106.9(17)
C105 C101 C106 142(2)
C102 C101 C106 107(3)
C105 C101 Ti1 74.5(12)
C102 C101 Ti1 72.2(8)
C106 C101 Ti1 131.4(17)
C103 C102 C101 108.4(16)
C103 C102 C107 124.5(19)
C101 C102 C107 127(2)
C103 C102 Ti1 72.2(7)
C101 C102 Ti1 73.5(10)
C107 C102 Ti1 121.9(9)
C102 C103 C104 109.6(13)
C102 C103 C108 123.6(15)
C104 C103 C108 126.5(14)
C102 C103 Ti1 76.1(7)
C104 C103 Ti1 73.7(8)
C108 C103 Ti1 122.3(10)
C105 C104 C103 105.6(15)
C105 C104 C109 128(2)
C103 C104 C109 126(2)
C105 C104 Ti1 75.2(9)
C103 C104 Ti1 72.0(8)
C109 C104 Ti1 122.7(12)
C101 C105 C104 109.5(15)
C101 C105 C110 140(3)
C104 C105 C110 110(2)
C101 C105 Ti1 73.8(10)
C104 C105 Ti1 71.2(9)
C110 C105 Ti1 125.2(15)
C112 C111 C115 108.1(12)
C112 C111 C116 119.5(17)
C115 C111 C116 130.6(17)
C112 C111 Ti1 73.5(7)
C115 C111 Ti1 74.2(8)
C116 C111 Ti1 129.7(11)
C113 C112 C111 106.6(12)
C113 C112 C117 124.8(13)
C111 C112 C117 128.2(14)
C113 C112 Ti1 72.4(6)
C111 C112 Ti1 72.1(7)
C117 C112 Ti1 125.8(9)
C112 C113 C114 109.0(11)
C112 C113 C118 125.5(12)
C114 C113 C118 124.9(12)
C112 C113 Ti1 73.7(7)
C114 C113 Ti1 74.3(7)
C118 C113 Ti1 125.1(8)
C115 C114 C113 108.2(12)
C115 C114 C119 125.2(13)
C113 C114 C119 126.4(13)
C115 C114 Ti1 73.5(7)
C113 C114 Ti1 71.6(6)
C119 C114 Ti1 124.6(9)
C114 C115 C111 108.0(11)
C114 C115 C120 126.3(17)
C111 C115 C120 124.6(18)
C114 C115 Ti1 73.5(7)
C111 C115 Ti1 71.4(7)
C120 C115 Ti1 130.0(11)
C75' C74' C73' 116(3)
C74 C73 C72 105(3)

loop_
_geom_bond_atom_site_label_1
_geom_bond_atom_site_label_2
_geom_bond_distance
O2' Si3' 1.616(9)
O2' Si2' 1.626(9)
O2 Si3 1.607(10)
O2 Si2 1.641(10)
O3' Si3' 1.614(10)
O3' Si4' 1.633(10)
O3 Si3 1.586(9)
O3 Si4 1.627(10)
O4' Si4' 1.612(10)
O4' Si1' 1.634(10)
O4 Si4 1.616(10)
O4 Si1 1.622(9)
O5 Si6 1.590(9)
O5 Si2 1.633(9)
O5' Si2' 1.591(10)
O5' Si6' 1.634(10)
O6' Si3' 1.577(9)
O6' Si7' 1.635(10)
O6 Si3 1.587(10)
O6 Si7 1.648(11)
Ti1 O15 1.926(8)
Ti1 O14 1.953(7)
Ti1 C103 2.380(12)
Ti1 C104 2.401(15)
Ti1 C111 2.413(13)
Ti1 C113 2.414(11)
Ti1 C102 2.426(11)
Ti1 C112 2.431(12)
Ti1 C101 2.443(17)
Ti1 C114 2.449(11)
Ti1 C115 2.450(13)
Ti1 C105 2.452(15)
Ti2 O14 1.730(7)
Ti2 O13 1.801(8)
Ti2 O7 1.822(8)
Ti2 O12 1.824(8)
Ti2 Ti3 3.309(3)
Ti3 O15 1.771(8)
Ti3 O7' 1.816(9)
Ti3 O12' 1.835(8)
Ti3 O13 1.837(7)
Si1 O8 1.585(9)
Si1 O1 1.627(10)
Si1 C11 1.844(13)
Si2 O1 1.617(10)
Si2 C21 1.887(14)
Si3 C31 1.856(16)
Si4 O7 1.607(8)
Si4 C41 1.854(14)
Si5 O9 1.591(10)
Si5 O12 1.629(8)
Si5 O8 1.632(9)
Si5 C51 1.855(17)
Si6 O10 1.581(11)
Si6 O9 1.632(9)
Si6 C61 1.829(14)
Si7 O11 1.584(11)
Si7 O10 1.653(12)
Si7 C71 1.846(17)
Si8 O11 1.619(12)
Si8 C81 1.74(2)
Si8 C82 1.857(18)
Si8 C83 1.88(3)
Si1' O1' 1.576(9)
Si1' O8' 1.630(10)
Si1' C11' 1.824(15)
Si2' O1' 1.640(9)
Si2' C21' 1.825(14)
Si3' C31' 1.889(14)
Si4' O7' 1.617(9)
Si4' C41' 1.833(14)
Si5' O8' 1.588(10)
Si5' O9' 1.614(9)
Si5' O12' 1.623(8)
Si5' C51' 1.819(15)
Si6' O9' 1.597(9)
Si6' O10' 1.611(11)
Si6' C61' 1.829(15)
Si7' O11' 1.611(10)
Si7' O10' 1.621(9)
Si7' C71' 1.836(17)
Si8' O11' 1.610(11)
Si8' C83' 1.76(2)
Si8' C81' 1.78(2)
Si8' C82' 1.87(2)
C11' C16' 1.51(2)
C11' C12' 1.52(2)
C11 C12 1.523(17)
C11 C16 1.55(2)
C12 C13 1.477(19)
C12' C13' 1.60(2)
C13 C14 1.51(2)
C13' C14' 1.51(3)
C14' C15' 1.49(3)
C14 C15 1.50(2)
C15' C16' 1.46(2)
C15 C16 1.54(2)
C21' C22' 1.535(19)
C21' C26' 1.55(2)
C21 C26 1.46(2)
C21 C22 1.63(3)
C22' C23' 1.51(2)
C22 C23 1.50(3)
C23' C24' 1.53(3)
C23 C24 1.51(3)
C24 C25 1.54(4)
C24' C25' 1.47(3)
C25' C26' 1.52(2)
C25 C26 1.53(2)
C31 C32 1.507(18)
C31 C36 1.52(2)
C31' C32' 1.40(3)
C31' C36' 1.52(2)
C32 C33 1.50(2)
C32' C33' 1.54(2)
C33 C34 1.36(3)
C33' C34' 1.47(2)
C34 C35 1.56(3)
C34' C35' 1.37(3)
C35 C36 1.63(3)
C35' C36' 1.62(3)
C41' C42' 1.53(2)
C41' C46' 1.53(2)
C41 C46 1.50(2)
C41 C42 1.511(19)
C42 C43 1.59(3)
C42' C43' 1.53(2)
C43' C44' 1.48(3)
C43 C44 1.39(3)
C44' C45' 1.55(3)
C44 C45 1.54(3)
C45 C46 1.48(3)
C45' C46' 1.60(3)
C51 C52 1.51(3)
C51 C56 1.57(2)
C51' C56' 1.06(3)
C51' C52' 1.60(3)
C52 C53 1.54(4)
C52' C53' 1.51(4)
C53 C54 1.53(5)
C53' C54' 1.44(4)
C54 C55 1.39(4)
C54' C55' 1.62(4)
C55 C56 1.45(3)
C55' C56' 1.76(5)
C61 C62 1.55(2)
C61 C66 1.562(18)
C61' C62' 1.53(3)
C61' C66' 1.54(2)
C62' C63' 1.51(3)
C62 C63 1.54(2)
C63 C64 1.44(3)
C63' C64' 1.55(3)
C64' C65' 1.52(3)
C64 C65 1.50(2)
C65 C66 1.55(2)
C65' C66' 1.45(2)
C71' C72' 1.47(3)
C71' C76' 1.50(2)
C71 C72 1.37(3)
C71 C76 1.41(3)
C72' C73' 1.54(3)
C72 C73 1.60(4)
C73' C74' 1.46(3)
C74 C73 1.54(4)
C74 C75 1.60(3)
C75' C74' 1.42(4)
C75' C76' 1.69(4)
C75 C76 1.60(3)
C101 C105 1.34(3)
C101 C102 1.44(3)
C101 C106 1.66(4)
C102 C103 1.313(17)
C102 C107 1.49(2)
C103 C104 1.411(19)
C103 C108 1.532(19)
C104 C105 1.40(3)
C104 C109 1.56(3)
C105 C110 1.62(3)
C111 C112 1.432(19)
C111 C115 1.44(2)
C111 C116 1.51(2)
C112 C113 1.413(18)
C112 C117 1.455(19)
C113 C114 1.425(17)
C113 C118 1.506(16)
C114 C115 1.392(19)
C114 C119 1.46(2)
C115 C120 1.46(2)

loop_
_geom_torsion_atom_site_label_1
_geom_torsion_atom_site_label_2
_geom_torsion_atom_site_label_3
_geom_torsion_atom_site_label_4
_geom_torsion
O14 Ti2 Ti3 O15 -1.3(4)
O13 Ti2 Ti3 O15 -179.8(6)
O7 Ti2 Ti3 O15 -111.5(4)
O12 Ti2 Ti3 O15 107.3(4)
O14 Ti2 Ti3 O7' 107.6(4)
O13 Ti2 Ti3 O7' -70.9(7)
O7 Ti2 Ti3 O7' -2.7(5)
O12 Ti2 Ti3 O7' -143.9(5)
O14 Ti2 Ti3 O12' -110.9(4)
O13 Ti2 Ti3 O12' 70.6(6)
O7 Ti2 Ti3 O12' 138.8(4)
O12 Ti2 Ti3 O12' -2.4(5)
O14 Ti2 Ti3 O13 178.5(6)
O7 Ti2 Ti3 O13 68.3(6)
O12 Ti2 Ti3 O13 -72.9(7)
Si4 O4 Si1 O8 69.4(15)
Si4 O4 Si1 O1 -51.8(15)
Si4 O4 Si1 C11 -169.3(14)
Si6 O5 Si2 O1 -77.1(12)
Si6 O5 Si2 O2 43.6(12)
Si6 O5 Si2 C21 160.4(11)
Si3 O2 Si2 O1 58.5(13)
Si3 O2 Si2 O5 -61.2(13)
Si3 O2 Si2 C21 179.5(12)
Si4 O3 Si3 O6 -122(3)
Si4 O3 Si3 O2 -1(3)
Si4 O3 Si3 C31 118(3)
Si7 O6 Si3 O3 113.7(12)
Si7 O6 Si3 O2 -6.3(14)
Si7 O6 Si3 C31 -126.1(13)
Si2 O2 Si3 O3 -41.3(13)
Si2 O2 Si3 O6 78.6(12)
Si2 O2 Si3 C31 -161.1(11)
Si1 O4 Si4 O7 -86.6(15)
Si1 O4 Si4 O3 34.2(16)
Si1 O4 Si4 C41 153.6(13)
Si3 O3 Si4 O7 125(3)
Si3 O3 Si4 O4 4(3)
Si3 O3 Si4 C41 -114(3)
Si2 O5 Si6 O10 -59.7(12)
Si2 O5 Si6 O9 60.0(12)
Si2 O5 Si6 C61 -179(100)
Si3 O6 Si7 O11 -167.3(12)
Si3 O6 Si7 O10 -46.4(14)
Si3 O6 Si7 C71 75.1(14)
Si4' O4' Si1' O1' 99.5(12)
Si4' O4' Si1' O8' -20.2(14)
Si4' O4' Si1' C11' -141.1(12)
Si6' O5' Si2' O2' -69.3(12)
Si6' O5' Si2' O1' 48.1(13)
Si6' O5' Si2' C21' 169.1(11)
Si3' O2' Si2' O5' 29.3(13)
Si3' O2' Si2' O1' -89.7(12)
Si3' O2' Si2' C21' 149.7(11)
Si7' O6' Si3' O3' -110.6(15)
Si7' O6' Si3' O2' 9.3(17)
Si7' O6' Si3' C31' 131.5(15)
Si4' O3' Si3' O6' 131.2(10)
Si4' O3' Si3' O2' 11.7(12)
Si4' O3' Si3' C31' -109.1(11)
Si2' O2' Si3' O6' -41.0(13)
Si2' O2' Si3' O3' 78.4(12)
Si2' O2' Si3' C31' -162.9(11)
Si1' O4' Si4' O7' 40.4(14)
Si1' O4' Si4' O3' -79.1(13)
Si1' O4' Si4' C41' 161.4(12)
Si3' O3' Si4' O4' -13.2(12)
Si3' O3' Si4' O7' -134.3(10)
Si3' O3' Si4' C41' 104.0(11)
Si2' O5' Si6' O9' -33.2(13)
Si2' O5' Si6' O10' 85.4(12)
Si2' O5' Si6' C61' -152.7(12)
Si3' O6' Si7' O11' 162.9(15)
Si3' O6' Si7' O10' 45.3(17)
Si3' O6' Si7' C71' -77.5(16)
O5 Si2 O1 Si1 47.3(12)
O2 Si2 O1 Si1 -73.6(12)
C21 Si2 O1 Si1 168.9(11)
O8 Si1 O1 Si2 -50.0(12)
O4 Si1 O1 Si2 71.6(12)
C11 Si1 O1 Si2 -168.4(11)
O8' Si1' O1' Si2' 78.5(10)
O4' Si1' O1' Si2' -41.4(11)
C11' Si1' O1' Si2' -157.8(10)
O5' Si2' O1' Si1' -81.5(11)
O2' Si2' O1' Si1' 36.6(11)
C21' Si2' O1' Si1' 158.0(9)
O4 Si4 O7 Ti2 -4.2(9)
O3 Si4 O7 Ti2 -125.7(8)
C41 Si4 O7 Ti2 114.3(9)
O14 Ti2 O7 Si4 177.2(7)
O13 Ti2 O7 Si4 -65.7(8)
O12 Ti2 O7 Si4 56.8(9)
Ti3 Ti2 O7 Si4 -89.8(8)
O4' Si4' O7' Ti3 -43.5(16)
O3' Si4' O7' Ti3 74.9(14)
C41' Si4' O7' Ti3 -162.9(13)
O15 Ti3 O7' Si4' -128.7(13)
O12' Ti3 O7' Si4' -7.8(15)
O13 Ti3 O7' Si4' 111.9(14)
Ti2 Ti3 O7' Si4' 136.9(13)
O9' Si5' O8' Si1' 28.7(13)
O12' Si5' O8' Si1' -89.8(12)
C51' Si5' O8' Si1' 151.1(12)
O1' Si1' O8' Si5' -42.5(13)
O4' Si1' O8' Si5' 75.9(13)
C11' Si1' O8' Si5' -166.1(12)
O4 Si1 O8 Si5 -40.2(12)
O1 Si1 O8 Si5 80.3(10)
C11 Si1 O8 Si5 -162.7(9)
O9 Si5 O8 Si1 -56.5(11)
O12 Si5 O8 Si1 62.2(11)
C51 Si5 O8 Si1 -177.9(10)
O10' Si6' O9' Si5' -75(3)
O5' Si6' O9' Si5' 43(3)
C61' Si6' O9' Si5' 164(2)
O8' Si5' O9' Si6' -43(3)
O12' Si5' O9' Si6' 76(3)
C51' Si5' O9' Si6' -162(2)
O12 Si5 O9 Si6 -153.5(14)
O8 Si5 O9 Si6 -34.7(16)
C51 Si5 O9 Si6 87.2(16)
O10 Si6 O9 Si5 151.9(14)
O5 Si6 O9 Si5 31.6(16)
C61 Si6 O9 Si5 -89.0(15)
O9' Si6' O10' Si7' 123.7(10)
O5' Si6' O10' Si7' 5.4(13)
C61' Si6' O10' Si7' -116.4(11)
O11' Si7' O10' Si6' -176.4(11)
O6' Si7' O10' Si6' -58.4(12)
C71' Si7' O10' Si6' 64.8(13)
O5 Si6 O10 Si7 16.8(18)
O9 Si6 O10 Si7 -103.7(17)
C61 Si6 O10 Si7 136.2(16)
O11 Si7 O10 Si6 157.4(16)
O6 Si7 O10 Si6 39.4(18)
C71 Si7 O10 Si6 -84.6(18)
O1' Si1' C11' C16' 51.3(15)
O8' Si1' C11' C16' 174.0(12)
O4' Si1' C11' C16' -65.8(14)
O1' Si1' C11' C12' 173.8(11)
O8' Si1' C11' C12' -63.4(13)
O4' Si1' C11' C12' 56.7(13)
O8 Si1 C11 C12 -54.0(12)
O4 Si1 C11 C12 -176.3(11)
O1 Si1 C11 C12 65.1(13)
O8 Si1 C11 C16 -177.7(9)
O4 Si1 C11 C16 60.0(11)
O1 Si1 C11 C16 -58.6(10)
O6 Si7 O11 Si8 46.1(16)
O10 Si7 O11 Si8 -72.7(15)
C71 Si7 O11 Si8 167.9(14)
C81 Si8 O11 Si7 54.4(18)
C82 Si8 O11 Si7 -67.6(16)
C83 Si8 O11 Si7 174.2(15)
C83' Si8' O11' Si7' -68.9(17)
C81' Si8' O11' Si7' 170.2(18)
C82' Si8' O11' Si7' 47.9(19)
O10' Si7' O11' Si8' 149.5(14)
O6' Si7' O11' Si8' 29.2(17)
C71' Si7' O11' Si8' -91.2(16)
O9 Si5 O12 Ti2 88.8(13)
O8 Si5 O12 Ti2 -28.5(14)
C51 Si5 O12 Ti2 -150.3(12)
O14 Ti2 O12 Si5 -154.4(11)
O13 Ti2 O12 Si5 85.8(13)
O7 Ti2 O12 Si5 -32.9(13)
Ti3 Ti2 O12 Si5 111.7(12)
O8' Si5' O12' Ti3 -14.2(9)
O9' Si5' O12' Ti3 -132.8(7)
C51' Si5' O12' Ti3 103.3(9)
O15 Ti3 O12' Si5' 174.8(7)
O7' Ti3 O12' Si5' 54.6(8)
O13 Ti3 O12' Si5' -68.1(8)
Ti2 Ti3 O12' Si5' -92.2(7)
C16 C11 C12 C13 -49.7(19)
Si1 C11 C12 C13 -172.5(12)
C16' C11' C12' C13' -48.4(19)
Si1' C11' C12' C13' -174.1(13)
O14 Ti2 O13 Ti3 -1.6(7)
O7 Ti2 O13 Ti3 -121.3(5)
O12 Ti2 O13 Ti3 119.5(6)
O15 Ti3 O13 Ti2 0.3(6)
O7' Ti3 O13 Ti2 121.1(6)
O12' Ti3 O13 Ti2 -119.0(5)
C11 C12 C13 C14 52(2)
C11' C12' C13' C14' 55(2)
O13 Ti2 O14 Ti1 1.3(8)
O7 Ti2 O14 Ti1 118.5(7)
O12 Ti2 O14 Ti1 -122.1(7)
Ti3 Ti2 O14 Ti1 0.6(7)
O15 Ti1 O14 Ti2 0.2(8)
C103 Ti1 O14 Ti2 84.6(8)
C104 Ti1 O14 Ti2 77.1(9)
C111 Ti1 O14 Ti2 -136.4(7)
C113 Ti1 O14 Ti2 -83.6(8)
C102 Ti1 O14 Ti2 116.0(8)
C112 Ti1 O14 Ti2 -117.2(8)
C101 Ti1 O14 Ti2 135.8(8)
C114 Ti1 O14 Ti2 -77.6(8)
C115 Ti1 O14 Ti2 -113.5(8)
C105 Ti1 O14 Ti2 114.8(12)
C12' C13' C14' C15' -58.0(19)
C12 C13 C14 C15 -53(2)
O7' Ti3 O15 Ti1 -120.7(7)
O12' Ti3 O15 Ti1 119.9(6)
O13 Ti3 O15 Ti1 2.3(7)
Ti2 Ti3 O15 Ti1 2.5(6)
O14 Ti1 O15 Ti3 -2.5(7)
C103 Ti1 O15 Ti3 -86.5(7)
C104 Ti1 O15 Ti3 -120.2(7)
C111 Ti1 O15 Ti3 111.9(8)
C113 Ti1 O15 Ti3 80.1(7)
C102 Ti1 O15 Ti3 -81.7(8)
C112 Ti1 O15 Ti3 73.6(7)
C101 Ti1 O15 Ti3 -119.3(11)
C114 Ti1 O15 Ti3 113.8(7)
C115 Ti1 O15 Ti3 133.0(7)
C105 Ti1 O15 Ti3 -138.7(7)
C13' C14' C15' C16' 59(2)
C13 C14 C15 C16 54(2)
C14' C15' C16' C11' -54(2)
C12' C11' C16' C15' 48(2)
Si1' C11' C16' C15' 169.8(13)
C14 C15 C16 C11 -54(2)
C12 C11 C16 C15 51.1(18)
Si1 C11 C16 C15 175.7(12)
O5' Si2' C21' C22' -174.1(11)
O2' Si2' C21' C22' 65.9(13)
O1' Si2' C21' C22' -53.1(13)
O5' Si2' C21' C26' 61.8(11)
O2' Si2' C21' C26' -58.2(11)
O1' Si2' C21' C26' -177.3(10)
O1 Si2 C21 C26 -67.9(16)
O5 Si2 C21 C26 52.7(16)
O2 Si2 C21 C26 172.1(14)
O1 Si2 C21 C22 50.9(15)
O5 Si2 C21 C22 171.5(13)
O2 Si2 C21 C22 -69.0(15)
C26' C21' C22' C23' -56(2)
Si2' C21' C22' C23' 177.1(14)
C26 C21 C22 C23 -58(2)
Si2 C21 C22 C23 179.4(17)
C21' C22' C23' C24' 63(2)
C21 C22 C23 C24 65(3)
C22 C23 C24 C25 -72(3)
C22' C23' C24' C25' -66(2)
C23' C24' C25' C26' 69(2)
C23 C24 C25 C26 67(3)
C24' C25' C26' C21' -62(2)
C22' C21' C26' C25' 51.9(18)
Si2' C21' C26' C25' 177.9(12)
C22 C21 C26 C25 54(2)
Si2 C21 C26 C25 173.6(15)
C24 C25 C26 C21 -59(2)
O3 Si3 C31 C32 -87.7(13)
O6 Si3 C31 C32 152.3(11)
O2 Si3 C31 C32 31.9(14)
O3 Si3 C31 C36 141.8(12)
O6 Si3 C31 C36 21.7(14)
O2 Si3 C31 C36 -98.7(12)
O6' Si3' C31' C32' -101.1(16)
O3' Si3' C31' C32' 140.2(16)
O2' Si3' C31' C32' 20.1(18)
O6' Si3' C31' C36' 32.3(15)
O3' Si3' C31' C36' -86.4(14)
O2' Si3' C31' C36' 153.5(12)
C36 C31 C32 C33 -58(2)
Si3 C31 C32 C33 172.3(13)
C36' C31' C32' C33' 50(3)
Si3' C31' C32' C33' -178.4(14)
C31 C32 C33 C34 56(2)
C31' C32' C33' C34' -47(3)
C32 C33 C34 C35 -59(3)
C32' C33' C34' C35' 51(3)
C33 C34 C35 C36 61(2)
C33' C34' C35' C36' -54(3)
C32' C31' C36' C35' -51(3)
Si3' C31' C36' C35' 174.8(15)
C34' C35' C36' C31' 51(3)
C32 C31 C36 C35 56.5(19)
Si3 C31 C36 C35 -172.1(11)
C34 C35 C36 C31 -54(2)
O4' Si4' C41' C42' 172.5(12)
O7' Si4' C41' C42' -65.7(14)
O3' Si4' C41' C42' 55.3(14)
O4' Si4' C41' C46' 42.6(13)
O7' Si4' C41' C46' 164.4(11)
O3' Si4' C41' C46' -74.6(12)
O7 Si4 C41 C46 163.2(14)
O4 Si4 C41 C46 -77.5(15)
O3 Si4 C41 C46 42.8(16)
O7 Si4 C41 C42 -66.3(12)
O4 Si4 C41 C42 53.0(11)
O3 Si4 C41 C42 173.4(10)
C46 C41 C42 C43 -50.8(19)
Si4 C41 C42 C43 177.6(13)
C46' C41' C42' C43' -54(2)
Si4' C41' C42' C43' 176.2(14)
C41' C42' C43' C44' 55(2)
C41 C42 C43 C44 53(3)
C42' C43' C44' C45' -55(2)
C42 C43 C44 C45 -57(3)
C43 C44 C45 C46 58(3)
C43' C44' C45' C46' 58(3)
C42' C41' C46' C45' 54(2)
Si4' C41' C46' C45' -174.2(13)
C44' C45' C46' C41' -56(2)
C44 C45 C46 C41 -56(3)
C42 C41 C46 C45 56(2)
Si4 C41 C46 C45 -174.5(16)
O9 Si5 C51 C52 46.5(14)
O12 Si5 C51 C52 -73.5(14)
O8 Si5 C51 C52 165.8(12)
O9 Si5 C51 C56 -82.4(15)
O12 Si5 C51 C56 157.6(14)
O8 Si5 C51 C56 36.9(15)
O8' Si5' C51' C56' -156(3)
O9' Si5' C51' C56' -36(3)
O12' Si5' C51' C56' 85(3)
O8' Si5' C51' C52' 59.7(18)
O9' Si5' C51' C52' 179.6(16)
O12' Si5' C51' C52' -59.0(19)
C56 C51 C52 C53 -51(3)
Si5 C51 C52 C53 -177.7(19)
C56' C51' C52' C53' 58(4)
Si5' C51' C52' C53' -156(2)
C51 C52 C53 C54 41(4)
C51' C52' C53' C54' -69(4)
C52 C53 C54 C55 -38(5)
C52' C53' C54' C55' 69(4)
C53 C54 C55 C56 46(5)
C53' C54' C55' C56' -59(4)
C54 C55 C56 C51 -49(4)
C52 C51 C56 C55 51(3)
Si5 C51 C56 C55 178.9(19)
C52' C51' C56' C55' -42(4)
Si5' C51' C56' C55' 173.2(19)
C54' C55' C56' C51' 48(4)
O10 Si6 C61 C62 -76.7(12)
O5 Si6 C61 C62 43.0(13)
O9 Si6 C61 C62 164.3(10)
O10 Si6 C61 C66 46.3(13)
O5 Si6 C61 C66 166.0(11)
O9 Si6 C61 C66 -72.8(13)
O9' Si6' C61' C62' -61.9(14)
O10' Si6' C61' C62' 177.9(11)
O5' Si6' C61' C62' 57.5(13)
O9' Si6' C61' C66' 62.8(15)
O10' Si6' C61' C66' -57.4(14)
O5' Si6' C61' C66' -177.8(12)
C66' C61' C62' C63' 51(2)
Si6' C61' C62' C63' 176.5(16)
C66 C61 C62 C63 55.9(18)
Si6 C61 C62 C63 -179.0(12)
C61 C62 C63 C64 -55(2)
C61' C62' C63' C64' -53(3)
C62' C63' C64' C65' 54(3)
C62 C63 C64 C65 58(2)
C63 C64 C65 C66 -58(2)
C63' C64' C65' C66' -54(3)
C64' C65' C66' C61' 54(2)
C62' C61' C66' C65' -53(2)
Si6' C61' C66' C65' -178.1(17)
C64 C65 C66 C61 59(2)
C62 C61 C66 C65 -60(2)
Si6 C61 C66 C65 173.6(12)
O11' Si7' C71' C72' 81.2(14)
O10' Si7' C71' C72' -161.2(13)
O6' Si7' C71' C72' -37.6(15)
O11' Si7' C71' C76' -50.1(12)
O10' Si7' C71' C76' 67.6(12)
O6' Si7' C71' C76' -168.8(10)
O11 Si7 C71 C72 48(2)
O6 Si7 C71 C72 165.6(18)
O10 Si7 C71 C72 -73(2)
O11 Si7 C71 C76 -176.9(14)
O6 Si7 C71 C76 -59.1(16)
O10 Si7 C71 C76 62.1(16)
C76' C71' C72' C73' -53(2)
Si7' C71' C72' C73' 176.3(15)
C76 C71 C72 C73 53(3)
Si7 C71 C72 C73 -173(2)
C71' C72' C73' C74' 47(3)
C73 C74 C75 C76 -61(3)
C72 C71 C76 C75 -49(3)
Si7 C71 C76 C75 176.4(13)
C74 C75 C76 C71 52(2)
C72' C71' C76' C75' 50(2)
Si7' C71' C76' C75' -176.8(14)
C74' C75' C76' C71' -51(4)
O15 Ti1 C101 C105 -37.7(18)
O14 Ti1 C101 C105 -149.9(13)
C103 Ti1 C101 C105 -78.8(13)
C104 Ti1 C101 C105 -36.7(11)
C111 Ti1 C101 C105 107.3(15)
C113 Ti1 C101 C105 111.0(13)
C102 Ti1 C101 C105 -113.9(16)
C112 Ti1 C101 C105 130.2(12)
C114 Ti1 C101 C105 67.6(14)
C115 Ti1 C101 C105 74.3(14)
O15 Ti1 C101 C102 76.2(16)
O14 Ti1 C101 C102 -36.0(13)
C103 Ti1 C101 C102 35.1(8)
C104 Ti1 C101 C102 77.3(10)
C111 Ti1 C101 C102 -138.8(13)
C113 Ti1 C101 C102 -135.1(8)
C112 Ti1 C101 C102 -115.9(10)
C114 Ti1 C101 C102 -178.5(8)
C115 Ti1 C101 C102 -171.8(12)
C105 Ti1 C101 C102 113.9(16)
O15 Ti1 C101 C106 174(2)
O14 Ti1 C101 C106 62(3)
C103 Ti1 C101 C106 133(3)
C104 Ti1 C101 C106 175(3)
C111 Ti1 C101 C106 -41(3)
C113 Ti1 C101 C106 -37(3)
C102 Ti1 C101 C106 98(3)
C112 Ti1 C101 C106 -18(3)
C114 Ti1 C101 C106 -81(3)
C115 Ti1 C101 C106 -74(3)
C105 Ti1 C101 C106 -148(4)
C105 C101 C102 C103 2.7(18)
C106 C101 C102 C103 166.9(16)
Ti1 C101 C102 C103 -64.2(10)
C105 C101 C102 C107 -175.2(15)
C106 C101 C102 C107 -11(2)
Ti1 C101 C102 C107 117.8(14)
C105 C101 C102 Ti1 67.0(13)
C106 C101 C102 Ti1 -128.9(16)
O15 Ti1 C102 C103 -9.2(10)
O14 Ti1 C102 C103 -99.1(9)
C104 Ti1 C102 C103 38.4(9)
C111 Ti1 C102 C103 160.3(9)
C113 Ti1 C102 C103 -145.9(10)
C112 Ti1 C102 C103 -163.6(8)
C101 Ti1 C102 C103 116.2(16)
C114 Ti1 C102 C103 119.8(14)
C115 Ti1 C102 C103 126.6(9)
C105 Ti1 C102 C103 79.9(12)
O15 Ti1 C102 C101 -125.3(13)
O14 Ti1 C102 C101 144.8(13)
C103 Ti1 C102 C101 -116.2(16)
C104 Ti1 C102 C101 -77.7(13)
C111 Ti1 C102 C101 44.1(14)
C113 Ti1 C102 C101 97.9(16)
C112 Ti1 C102 C101 80.3(14)
C114 Ti1 C102 C101 4(2)
C115 Ti1 C102 C101 10.4(15)
C105 Ti1 C102 C101 -36.3(12)
O15 Ti1 C102 C107 110.9(18)
O14 Ti1 C102 C107 21.0(18)
C103 Ti1 C102 C107 120(2)
C104 Ti1 C102 C107 158(2)
C111 Ti1 C102 C107 -79.7(19)
C113 Ti1 C102 C107 -26(2)
C112 Ti1 C102 C107 -44(2)
C101 Ti1 C102 C107 -124(2)
C114 Ti1 C102 C107 -120(2)
C115 Ti1 C102 C107 -113.4(19)
C105 Ti1 C102 C107 -160(2)
C101 C102 C103 C104 -1.6(15)
C107 C102 C103 C104 176.4(13)
Ti1 C102 C103 C104 -66.7(10)
C101 C102 C103 C108 -175.2(13)
C107 C102 C103 C108 3(2)
Ti1 C102 C103 C108 119.8(14)
C101 C102 C103 Ti1 65.1(10)
C107 C102 C103 Ti1 -116.9(13)
O15 Ti1 C103 C102 171.7(9)
O14 Ti1 C103 C102 76.1(9)
C104 Ti1 C103 C102 -115.6(13)
C111 Ti1 C103 C102 -28.8(13)
C113 Ti1 C103 C102 120.1(16)
C112 Ti1 C103 C102 29.5(14)
C101 Ti1 C103 C102 -38.1(12)
C114 Ti1 C103 C102 -140.7(10)
C115 Ti1 C103 C102 -82.8(12)
C105 Ti1 C103 C102 -77.1(12)
O15 Ti1 C103 C104 -72.7(9)
O14 Ti1 C103 C104 -168.3(9)
C111 Ti1 C103 C104 86.8(11)
C113 Ti1 C103 C104 -124.3(16)
C102 Ti1 C103 C104 115.6(13)
C112 Ti1 C103 C104 145.1(10)
C101 Ti1 C103 C104 77.5(13)
C114 Ti1 C103 C104 -25.1(14)
C115 Ti1 C103 C104 32.8(12)
C105 Ti1 C103 C104 38.5(12)
O15 Ti1 C103 C108 50.5(13)
O14 Ti1 C103 C108 -45.2(13)
C104 Ti1 C103 C108 123.2(17)
C111 Ti1 C103 C108 -150.0(13)
C113 Ti1 C103 C108 -1(2)
C102 Ti1 C103 C108 -121.2(17)
C112 Ti1 C103 C108 -91.8(15)
C101 Ti1 C103 C108 -159.3(17)
C114 Ti1 C103 C108 98.1(16)
C115 Ti1 C103 C108 156.0(13)
C105 Ti1 C103 C108 161.7(17)
C102 C103 C104 C105 0.0(16)
C108 C103 C104 C105 173.3(14)
Ti1 C103 C104 C105 -68.3(11)
C102 C103 C104 C109 -173.9(16)
C108 C103 C104 C109 -1(2)
Ti1 C103 C104 C109 117.8(16)
C102 C103 C104 Ti1 68.3(9)
C108 C103 C104 Ti1 -118.4(14)
O15 Ti1 C104 C105 -146.2(12)
O14 Ti1 C104 C105 125.4(12)
C103 Ti1 C104 C105 112.3(15)
C111 Ti1 C104 C105 -12.4(14)
C113 Ti1 C104 C105 -98.9(15)
C102 Ti1 C104 C105 76.9(12)
C112 Ti1 C104 C105 -7(2)
C101 Ti1 C104 C105 34.6(11)
C114 Ti1 C104 C105 -80.7(12)
C115 Ti1 C104 C105 -46.2(13)
O15 Ti1 C104 C103 101.6(9)
O14 Ti1 C104 C103 13.2(10)
C111 Ti1 C104 C103 -124.7(9)
C113 Ti1 C104 C103 148.9(9)
C102 Ti1 C104 C103 -35.4(8)
C112 Ti1 C104 C103 -119.1(14)
C101 Ti1 C104 C103 -77.6(11)
C114 Ti1 C104 C103 167.1(7)
C115 Ti1 C104 C103 -158.4(8)
C105 Ti1 C104 C103 -112.3(15)
O15 Ti1 C104 C109 -21(2)
O14 Ti1 C104 C109 -109(2)
C103 Ti1 C104 C109 -122(3)
C111 Ti1 C104 C109 113(2)
C113 Ti1 C104 C109 27(3)
C102 Ti1 C104 C109 -158(2)
C112 Ti1 C104 C109 119(3)
C101 Ti1 C104 C109 160(3)
C114 Ti1 C104 C109 45(2)
C115 Ti1 C104 C109 79(2)
C105 Ti1 C104 C109 125(3)
C102 C101 C105 C104 -2.7(19)
C106 C101 C105 C104 -157(3)
Ti1 C101 C105 C104 62.7(12)
C102 C101 C105 C110 169(2)
C106 C101 C105 C110 14(5)
Ti1 C101 C105 C110 -126(3)
C102 C101 C105 Ti1 -65.4(10)
C106 C101 C105 Ti1 140(3)
C103 C104 C105 C101 1.7(19)
C109 C104 C105 C101 175.6(17)
Ti1 C104 C105 C101 -64.3(13)
C103 C104 C105 C110 -172.3(15)
C109 C104 C105 C110 2(2)
Ti1 C104 C105 C110 121.6(16)
C103 C104 C105 Ti1 66.1(10)
C109 C104 C105 Ti1 -120.1(17)
O15 Ti1 C105 C101 151.6(13)
O14 Ti1 C105 C101 40.7(19)
C103 Ti1 C105 C101 78.3(12)
C104 Ti1 C105 C101 117.7(16)
C111 Ti1 C105 C101 -72.2(14)
C113 Ti1 C105 C101 -109.6(13)
C102 Ti1 C105 C101 39.3(11)
C112 Ti1 C105 C101 -65.0(14)
C114 Ti1 C105 C101 -127.5(12)
C115 Ti1 C105 C101 -105.4(14)
O15 Ti1 C105 C104 33.8(12)
O14 Ti1 C105 C104 -77.0(16)
C103 Ti1 C105 C104 -39.4(8)
C111 Ti1 C105 C104 170.1(11)
C113 Ti1 C105 C104 132.7(9)
C102 Ti1 C105 C104 -78.4(10)
C112 Ti1 C105 C104 177.2(8)
C101 Ti1 C105 C104 -117.7(16)
C114 Ti1 C105 C104 114.8(10)
C115 Ti1 C105 C104 136.9(12)
O15 Ti1 C105 C110 -68(2)
O14 Ti1 C105 C110 -178.5(18)
C103 Ti1 C105 C110 -141(3)
C104 Ti1 C105 C110 -101(3)
C111 Ti1 C105 C110 69(2)
C113 Ti1 C105 C110 31(3)
C102 Ti1 C105 C110 -180(3)
C112 Ti1 C105 C110 76(3)
C101 Ti1 C105 C110 141(3)
C114 Ti1 C105 C110 13(3)
C115 Ti1 C105 C110 35(2)
O15 Ti1 C111 C112 -76.5(10)
O14 Ti1 C111 C112 34.4(9)
C103 Ti1 C111 C112 132.0(8)
C104 Ti1 C111 C112 176.8(7)
C113 Ti1 C111 C112 -37.5(7)
C102 Ti1 C111 C112 116.4(8)
C101 Ti1 C111 C112 139.7(12)
C114 Ti1 C111 C112 -78.7(8)
C115 Ti1 C111 C112 -114.8(12)
C105 Ti1 C111 C112 169.9(10)
O15 Ti1 C111 C115 38.3(10)
O14 Ti1 C111 C115 149.1(7)
C103 Ti1 C111 C115 -113.2(10)
C104 Ti1 C111 C115 -68.4(10)
C113 Ti1 C111 C115 77.3(8)
C102 Ti1 C111 C115 -128.8(8)
C112 Ti1 C111 C115 114.8(12)
C101 Ti1 C111 C115 -105.5(11)
C114 Ti1 C111 C115 36.1(7)
C105 Ti1 C111 C115 -75.3(10)
O15 Ti1 C111 C116 168.5(17)
O14 Ti1 C111 C116 -80.6(19)
C103 Ti1 C111 C116 17(2)
C104 Ti1 C111 C116 62(2)
C113 Ti1 C111 C116 -152(2)
C102 Ti1 C111 C116 1(2)
C112 Ti1 C111 C116 -115(2)
C101 Ti1 C111 C116 25(2)
C114 Ti1 C111 C116 166(2)
C115 Ti1 C111 C116 130(2)
C105 Ti1 C111 C116 55(2)
C115 C111 C112 C113 -2.2(15)
C116 C111 C112 C113 -168.6(13)
Ti1 C111 C112 C113 64.6(8)
C115 C111 C112 C117 171.3(13)
C116 C111 C112 C117 5(2)
Ti1 C111 C112 C117 -121.9(14)
C115 C111 C112 Ti1 -66.8(9)
C116 C111 C112 Ti1 126.8(14)
O15 Ti1 C112 C113 11.7(8)
O14 Ti1 C112 C113 99.8(7)
C103 Ti1 C112 C113 148.2(9)
C104 Ti1 C112 C113 -122.7(14)
C111 Ti1 C112 C113 -114.7(11)
C102 Ti1 C112 C113 165.7(7)
C101 Ti1 C112 C113 -158.0(10)
C114 Ti1 C112 C113 -37.2(7)
C115 Ti1 C112 C113 -77.0(8)
C105 Ti1 C112 C113 -127.4(10)
O15 Ti1 C112 C111 126.5(9)
O14 Ti1 C112 C111 -145.5(9)
C103 Ti1 C112 C111 -97.1(12)
C104 Ti1 C112 C111 -8.0(18)
C113 Ti1 C112 C111 114.7(11)
C102 Ti1 C112 C111 -79.5(10)
C101 Ti1 C112 C111 -43.3(12)
C114 Ti1 C112 C111 77.5(9)
C115 Ti1 C112 C111 37.7(9)
C105 Ti1 C112 C111 -12.7(13)
O15 Ti1 C112 C117 -108.9(13)
O14 Ti1 C112 C117 -20.9(13)
C103 Ti1 C112 C117 27.5(18)
C104 Ti1 C112 C117 116.7(17)
C111 Ti1 C112 C117 124.6(17)
C113 Ti1 C112 C117 -120.6(16)
C102 Ti1 C112 C117 45.1(15)
C101 Ti1 C112 C117 81.4(16)
C114 Ti1 C112 C117 -157.9(15)
C115 Ti1 C112 C117 162.4(15)
C105 Ti1 C112 C117 111.9(15)
C111 C112 C113 C114 2.1(14)
C117 C112 C113 C114 -171.7(12)
Ti1 C112 C113 C114 66.5(8)
C111 C112 C113 C118 173.7(11)
C117 C112 C113 C118 0.0(19)
Ti1 C112 C113 C118 -121.8(11)
C111 C112 C113 Ti1 -64.4(9)
C117 C112 C113 Ti1 121.8(13)
O15 Ti1 C113 C112 -169.6(7)
O14 Ti1 C113 C112 -73.7(7)
C103 Ti1 C113 C112 -117.9(15)
C104 Ti1 C113 C112 144.6(11)
C111 Ti1 C113 C112 38.0(8)
C102 Ti1 C113 C112 -27.7(14)
C101 Ti1 C113 C112 33.5(16)
C114 Ti1 C113 C112 115.8(11)
C115 Ti1 C113 C112 79.6(8)
C105 Ti1 C113 C112 84.7(15)
O15 Ti1 C113 C114 74.7(7)
O14 Ti1 C113 C114 170.5(8)
C103 Ti1 C113 C114 126.3(15)
C104 Ti1 C113 C114 28.9(15)
C111 Ti1 C113 C114 -77.8(9)
C102 Ti1 C113 C114 -143.5(11)
C112 Ti1 C113 C114 -115.8(11)
C101 Ti1 C113 C114 -82.2(15)
C115 Ti1 C113 C114 -36.2(8)
C105 Ti1 C113 C114 -31.1(16)
O15 Ti1 C113 C118 -47.3(11)
O14 Ti1 C113 C118 48.6(11)
C103 Ti1 C113 C118 4(2)
C104 Ti1 C113 C118 -93.1(15)
C111 Ti1 C113 C118 160.3(13)
C102 Ti1 C113 C118 94.6(15)
C112 Ti1 C113 C118 122.3(14)
C101 Ti1 C113 C118 155.8(15)
C114 Ti1 C113 C118 -121.9(14)
C115 Ti1 C113 C118 -158.1(13)
C105 Ti1 C113 C118 -153.0(15)
C112 C113 C114 C115 -1.2(14)
C118 C113 C114 C115 -172.9(11)
Ti1 C113 C114 C115 64.9(9)
C112 C113 C114 C119 173.9(12)
C118 C113 C114 C119 2.2(19)
Ti1 C113 C114 C119 -119.9(13)
C112 C113 C114 Ti1 -66.1(8)
C118 C113 C114 Ti1 122.1(11)
O15 Ti1 C114 C115 144.1(9)
O14 Ti1 C114 C115 -126.8(8)
C103 Ti1 C114 C115 95.0(12)
C104 Ti1 C114 C115 79.0(10)
C111 Ti1 C114 C115 -37.6(8)
C113 Ti1 C114 C115 -116.2(12)
C102 Ti1 C114 C115 9.8(17)
C112 Ti1 C114 C115 -79.2(9)
C101 Ti1 C114 C115 12.3(13)
C105 Ti1 C114 C115 43.5(12)
O15 Ti1 C114 C113 -99.7(8)
O14 Ti1 C114 C113 -10.5(9)
C103 Ti1 C114 C113 -148.8(9)
C104 Ti1 C114 C113 -164.8(8)
C111 Ti1 C114 C113 78.6(8)
C102 Ti1 C114 C113 126.0(12)
C112 Ti1 C114 C113 37.0(7)
C101 Ti1 C114 C113 128.6(11)
C115 Ti1 C114 C113 116.2(12)
C105 Ti1 C114 C113 159.7(11)
O15 Ti1 C114 C119 22.3(12)
O14 Ti1 C114 C119 111.4(12)
C103 Ti1 C114 C119 -26.8(18)
C104 Ti1 C114 C119 -42.8(14)
C111 Ti1 C114 C119 -159.4(14)
C113 Ti1 C114 C119 122.0(16)
C102 Ti1 C114 C119 -112.0(16)
C112 Ti1 C114 C119 159.0(14)
C101 Ti1 C114 C119 -109.5(15)
C115 Ti1 C114 C119 -121.8(16)
C105 Ti1 C114 C119 -78.3(15)
C113 C114 C115 C111 -0.2(15)
C119 C114 C115 C111 -175.4(12)
Ti1 C114 C115 C111 63.5(10)
C113 C114 C115 C120 168.5(15)
C119 C114 C115 C120 -7(2)
Ti1 C114 C115 C120 -127.8(17)
C113 C114 C115 Ti1 -63.7(8)
C119 C114 C115 Ti1 121.1(13)
C112 C111 C115 C114 1.5(16)
C116 C111 C115 C114 165.9(14)
Ti1 C111 C115 C114 -64.8(10)
C112 C111 C115 C120 -167.5(14)
C116 C111 C115 C120 -3(3)
Ti1 C111 C115 C120 126.2(15)
C112 C111 C115 Ti1 66.3(9)
C116 C111 C115 Ti1 -129.3(16)
O15 Ti1 C115 C114 -36.1(9)
O14 Ti1 C115 C114 74.1(10)
C103 Ti1 C115 C114 -134.7(8)
C104 Ti1 C115 C114 -115.8(8)
C111 Ti1 C115 C114 116.1(11)
C113 Ti1 C115 C114 37.3(7)
C102 Ti1 C115 C114 -175.9(7)
C112 Ti1 C115 C114 78.3(8)
C101 Ti1 C115 C114 -170.0(11)
C105 Ti1 C115 C114 -139.5(11)
O15 Ti1 C115 C111 -152.2(8)
O14 Ti1 C115 C111 -42.0(10)
C103 Ti1 C115 C111 109.2(9)
C104 Ti1 C115 C111 128.0(8)
C113 Ti1 C115 C111 -78.8(8)
C102 Ti1 C115 C111 68.0(9)
C112 Ti1 C115 C111 -37.8(8)
C101 Ti1 C115 C111 73.8(11)
C114 Ti1 C115 C111 -116.1(11)
C105 Ti1 C115 C111 104.4(11)
O15 Ti1 C115 C120 88(2)
O14 Ti1 C115 C120 -162.0(19)
C103 Ti1 C115 C120 -11(2)
C104 Ti1 C115 C120 8(2)
C111 Ti1 C115 C120 -120(2)
C113 Ti1 C115 C120 161(2)
C102 Ti1 C115 C120 -52(2)
C112 Ti1 C115 C120 -158(2)
C101 Ti1 C115 C120 -46(2)
C114 Ti1 C115 C120 124(2)
C105 Ti1 C115 C120 -16(2)
C76' C75' C74' C73' 50(4)
C72' C73' C74' C75' -46(4)
C75 C74 C73 C72 64(3)
C71 C72 C73 C74 -62(4)
